data_1577187
loop_
_publ_author_name
'Zhou, Qifeng'
'Bao, Lin-Tao'
'Liu, Rui'
'Sun, Zhitao'
'Ye, Zhuolin'
'Jiao, Liuying'
'Fan, Wei'
'Zou, Ya'
'Yang, Hai-Bo'
'Wu, Jishan'

_publ_section_title
;
 \p-Aggregation-Free, Fused Perylene Pentamers: Synthesis, Narrowband
 Far-Red to Near-Infrared Emission, and Chiroptical Properties
;
_journal_name_full 'Chemical Science'
_journal_paper_doi 10.1039/D6SC00676K
_journal_year 2026
_chemical_formula_moiety 'C328 H364, 4[C6H4Cl2], 8[C6H4Cl2]'
_chemical_formula_sum 'C400 H412 Cl24'
_chemical_formula_weight 6070.07
_space_group_crystal_system triclinic
_space_group_IT_number 2
_space_group_name_Hall '-P 1'
_space_group_name_H-M_alt 'P -1'
_atom_sites_solution_hydrogens geom
_atom_sites_solution_primary dual
_audit_creation_date 2024-12-04
_audit_creation_method
;
Olex2 1.5
(compiled 2024.02.16 svn.r378c4104 for OlexSys, GUI svn.r6928)
;
_audit_update_record
;
2025-09-28 deposited with the CCDC.	2026-04-29 downloaded from the CCDC.
;
_cell_angle_alpha 68.915(9)
_cell_angle_beta 75.476(8)
_cell_angle_gamma 80.514(9)
_cell_formula_units_Z 1
_cell_length_a 13.7074(14)
_cell_length_b 25.091(3)
_cell_length_c 26.998(3)
_cell_measurement_reflns_used 3361
_cell_measurement_temperature 100.00
_cell_measurement_theta_max 45.062
_cell_measurement_theta_min 3.329
_cell_volume 8358.3(17)
_computing_cell_refinement 'SAINT V8.40B (?, 2016)'
_computing_data_reduction 'SAINT V8.40B (?, 2016)'
_computing_molecular_graphics 'Olex2 1.5 (Dolomanov et al., 2009)'
_computing_publication_material 'Olex2 1.5 (Dolomanov et al., 2009)'
_computing_structure_refinement 'XL  (Sheldrick, 2008)'
_computing_structure_solution 'SHELXT 2018/2 (Sheldrick, 2018)'
_diffrn_ambient_temperature 100.00
_diffrn_measured_fraction_theta_full 0.970
_diffrn_measured_fraction_theta_max 0.970
_diffrn_measurement_device_type 'Bruker APEX-II CCD'
_diffrn_measurement_method '\f and \w scans'
_diffrn_radiation_type CuK\a
_diffrn_radiation_wavelength 1.54178
_diffrn_reflns_av_R_equivalents 0.2511
_diffrn_reflns_av_unetI/netI 0.2120
_diffrn_reflns_Laue_measured_fraction_full 0.970
_diffrn_reflns_Laue_measured_fraction_max 0.970
_diffrn_reflns_limit_h_max 15
_diffrn_reflns_limit_h_min -16
_diffrn_reflns_limit_k_max 27
_diffrn_reflns_limit_k_min -29
_diffrn_reflns_limit_l_max 32
_diffrn_reflns_limit_l_min -32
_diffrn_reflns_number 115713
_diffrn_reflns_point_group_measured_fraction_full 0.970
_diffrn_reflns_point_group_measured_fraction_max 0.970
_diffrn_reflns_theta_full 66.590
_diffrn_reflns_theta_max 66.590
_diffrn_reflns_theta_min 3.012
_diffrn_source_current 1.1
_diffrn_source_power 0.05500000000000001
_diffrn_source_voltage 50.0
_diffrn_standards_number 0
_exptl_absorpt_coefficient_mu 2.225
_exptl_absorpt_correction_T_max 0.7528
_exptl_absorpt_correction_T_min 0.6074
_exptl_absorpt_correction_type multi-scan
_exptl_absorpt_process_details
;
SADABS-2016/2 (Bruker,2016/2) was used for absorption correction.
wR2(int) was 0.0953 before and 0.0736 after correction.
The Ratio of minimum to maximum transmission is 0.8069.
The \l/2 correction factor is Not present.
;
_exptl_crystal_colour 'clear orange'
_exptl_crystal_colour_lustre clear
_exptl_crystal_colour_primary orange
_exptl_crystal_density_diffrn 1.206
_exptl_crystal_description block
_exptl_crystal_F_000 3220
_exptl_crystal_size_max 0.151
_exptl_crystal_size_mid 0.092
_exptl_crystal_size_min 0.06
_refine_diff_density_max 0.356
_refine_diff_density_min -0.270
_refine_diff_density_rms 0.063
_refine_ls_extinction_method none
_refine_ls_goodness_of_fit_ref 0.892
_refine_ls_hydrogen_treatment constr
_refine_ls_matrix_type full
_refine_ls_number_parameters 1525
_refine_ls_number_reflns 28666
_refine_ls_number_restraints 3304
_refine_ls_restrained_S_all 0.857
_refine_ls_R_factor_all 0.4133
_refine_ls_R_factor_gt 0.1669
_refine_ls_shift/su_max 0.005
_refine_ls_shift/su_mean 0.000
_refine_ls_structure_factor_coef Fsqd
_refine_ls_weighting_details 'w=1/[\s^2^(Fo^2^)+(0.2000P)^2^] where P=(Fo^2^+2Fc^2^)/3'
_refine_ls_weighting_scheme calc
_refine_ls_wR_factor_gt 0.3830
_refine_ls_wR_factor_ref 0.5735
_reflns_Friedel_coverage 0.000
_reflns_number_gt 3127
_reflns_number_total 28666
_reflns_threshold_expression 'I > 2\s(I)'
_cod_data_source_file d6sc00676k2.cif
_cod_data_source_block cu_zqf20241202_0m_a
_cod_original_cell_volume 8358.2(18)
_cod_database_code 1577187
_shelx_shelxl_version_number 2019/1
_shelx_space_group_comment
;
The symmetry employed for this shelxl refinement is uniquely defined
by the following loop, which should always be used as a source of
symmetry information in preference to the above space-group names.
They are only intended as comments.
;
_shelx_estimated_absorpt_t_max 0.878
_shelx_estimated_absorpt_t_min 0.730
_olex2_refinement_description
;
1. Fixed Uiso
 At 1.2 times of:
  All C(H) groups
 At 1.5 times of:
  All C(H,H,H) groups
2. Restrained distances
 C03D-C02K
 1.54 with sigma of 0.002
 C03D-C041
 1.54 with sigma of 0.002
 C03D-C02L
 1.54 with sigma of 0.002
 C03R-C04F
 1.54 with sigma of 0.002
 C03R-C04S
 1.54 with sigma of 0.002
 C03R-C05I
 1.54 with sigma of 0.002
 C030-C05H
 1.54 with sigma of 0.002
 C05G-C030
 1.54 with sigma of 0.002
 C030-C04N
 1.54 with sigma of 0.002
 C03O-C04Y
 1.54 with sigma of 0.002
 C03O-C05P
 1.54 with sigma of 0.002
 C03O-C05J
 1.54 with sigma of 0.002
 C02S-C051
 1.54 with sigma of 0.002
 C02S-C04X
 1.54 with sigma of 0.002
 C02S-C03T
 1.54 with sigma of 0.002
 C027-C048
 1.54 with sigma of 0.002
 C027-C05C
 1.54 with sigma of 0.002
 C027-C050
 1.54 with sigma of 0.002
 C00B-C01H
 1.4 with sigma of 0.02
 C00G-C01I
 1.42 with sigma of 0.02
 C00I-C01X
 1.42 with sigma of 0.02
 C00U-C02J
 1.42 with sigma of 0.02
 C01F-C029
 1.54 with sigma of 0.02
 C02U-C033
 1.54 with sigma of 0.02
 C00O-C02N \\sim C00O-C02R \\sim C00O-C039 \\sim C02R-C039
 with sigma of 0.002
 C01R-C00O \\sim C01R-C02R \\sim C01R-C039
 with sigma of 0.001
 C02A-C01G \\sim C02A-C03F \\sim C02A-C03H \\sim C01G-C03F \\sim C01G-C03H
\\sim C03F-C03H
 with sigma of 0.002
 C03G-C02A \\sim C03G-C01G \\sim C03G-C03F \\sim C03G-C03H
 with sigma of 0.001
 C02A-C03H \\sim C03H-C03F
 with sigma of 0.001
 C04S-C05I \\sim C05I-C04F
 with sigma of 0.001
 C045-C017 \\sim C045-C03J \\sim C045-C040
 with sigma of 0.001
 C03J-C040 \\sim C040-C04A
 with sigma of 0.001
 C020-C03Q \\sim C020-C04M \\sim C020-C04R \\sim C03Q-C04M \\sim C03Q-C04R
\\sim C04M-C04R
 with sigma of 0.002
 C03U-C020 \\sim C03U-C03Q \\sim C03U-C04M \\sim C03U-C04R
 with sigma of 0.001
 C04M-C04R \\sim C04R-C03Q
 with sigma of 0.001
 C03V-C04Q \\sim C03V-C058 \\sim C04Q-C058
 with sigma of 0.002
 C03Y-C03V \\sim C03Y-C04Q \\sim C03Y-C058
 with sigma of 0.001
 C04Q-C03V \\sim C03V-C058
 with sigma of 0.001
 C04V-C059 \\sim C04V-C05B \\sim C059-C05B
 with sigma of 0.002
 C04U-C04V \\sim C04U-C059 \\sim C04U-C05B
 with sigma of 0.001
 C04V-C059 \\sim C059-C05B
 with sigma of 0.001
 C00O-C02N \\sim C00O-C02R \\sim C00O-C039 \\sim C02N-C02R \\sim C02N-C039
\\sim C02R-C039
 with sigma of 0.002
 C01R-C00O \\sim C01R-C02N \\sim C01R-C02R \\sim C01R-C039
 with sigma of 0.001
 C02R-C039 \\sim C039-C02N
 with sigma of 0.001
 C05G-C05H \\sim C05H-C04N
 with sigma of 0.001
 C02K-C041 \\sim C041-C02L
 with sigma of 0.001
 C02L-C041 \\sim C041-C02K
 with sigma of 0.001
 C02K-C02L \\sim C02K-C02Z \\sim C02K-C041 \\sim C02L-C02Z \\sim C02L-C041
\\sim C02Z-C041
 with sigma of 0.002
 C03D-C02K \\sim C03D-C02L \\sim C03D-C02Z
 with sigma of 0.001
 C01D-C04F \\sim C01D-C04S \\sim C01D-C05I
 with sigma of 0.002
 C03R-C01D \\sim C03R-C05I
 with sigma of 0.001
 C05I-C04S \\sim C04S-C04F
 with sigma of 0.001
 C049-C04N \\sim C049-C05G \\sim C049-C05H \\sim C05G-C05H
 with sigma of 0.002
 C030-C049 \\sim C030-C05G \\sim C030-C05H
 with sigma of 0.001
 C04N-C05G \\sim C05G-C05H
 with sigma of 0.001
3. Rigid bond restraints
 C05C, C01E, C023, C05G, C008, C05J, C018, C03M, C012, C032, C04F, C02M, C01V,
 C02Q, C00Y, C02O, C01G, C03F, C01N, C02W, C04U, C044, C04E, C038, C00S, C03S,
 C00N, C03G, C01P, C03O, C016, C02E, C01B, C027, C00T, C030, C00L, C02L, C01Y,
 C03B, C04V, C02V, C051, C02X, C058, C03I, C01Z, C03Q, C024, C040, C010, C02I,
 C00D, C028, C00P, C03E, C01M, C029, C00H, C03C, C00Z, C039, C00F, C033, C00O,
 C03H, C00Q, C026, C01S, C03R, C015, C031, C013, C02D, C017, C02G, C01U, C02J,
 C00A, C03J, C05I, C035, C04N, C03D, C050, C03P, C053, C03T, C054, C03L, C059,
 C03W, C05B, C03Y, C020, C02A, C01W, C02T, C01D, C03X, C01T, C041, C01J, C02H,
 C025, C03U, C00G, C02B, C01I, C02K, C00E, C02C, C01L, C02P, C00X, C02R, C021,
 C02N, C00W, C02S, C00I, C02U, C014, C02Z, C01A, C03V, C01C, C02Y, C00M, C03Z,
 C011, C047, C01F, C048, C019, C046, C01H, C045, C00J, C04L, C00U, C056, C01R,
 C04X, C00K, C049, C00C, C04G, C00R, C04O, C01K, C04Y, C01Q, C04A, C01X, C04R,
 C00B, C04Q, C007, C04M, C05P, C04K, C04S, C05H
 with sigma for 1-2 distances of 0.005 and sigma for 1-3 distances of 0.005
4. Uiso/Uaniso restraints and constraints
C05C \\sim C01E \\sim C023 \\sim C05G \\sim C008 \\sim C05J \\sim C018 \\sim
C03M \\sim C012 \\sim C032 \\sim C04F \\sim C02M \\sim C01V \\sim C02Q \\sim
C00Y \\sim C02O \\sim C01G \\sim C03F \\sim C01N \\sim C02W \\sim C04U \\sim
C044 \\sim C04E \\sim C038 \\sim C00S \\sim C03S \\sim C00N \\sim C03G \\sim
C01P \\sim C03O \\sim C016 \\sim C02E \\sim C01B \\sim C027 \\sim C00T \\sim
C030 \\sim C00L \\sim C02L \\sim C01Y \\sim C03B \\sim C04V \\sim C02V \\sim
C051 \\sim C02X \\sim C058 \\sim C03I \\sim C01Z \\sim C03Q \\sim C024 \\sim
C040 \\sim C010 \\sim C02I \\sim C00D \\sim C028 \\sim C00P \\sim C03E \\sim
C01M \\sim C029 \\sim C00H \\sim C03C \\sim C00Z \\sim C039 \\sim C00F \\sim
C033 \\sim C00O \\sim C03H \\sim C00Q \\sim C026 \\sim C01S \\sim C03R \\sim
C015 \\sim C031 \\sim C013 \\sim C02D \\sim C017 \\sim C02G \\sim C01U \\sim
C02J \\sim C00A \\sim C03J \\sim C05I \\sim C035 \\sim C04N \\sim C03D \\sim
C050 \\sim C03P \\sim C053 \\sim C03T \\sim C054 \\sim C03L \\sim C059 \\sim
C03W \\sim C05B \\sim C03Y \\sim C020 \\sim C02A \\sim C01W \\sim C02T \\sim
C01D \\sim C03X \\sim C01T \\sim C041 \\sim C01J \\sim C02H \\sim C025 \\sim
C03U \\sim C00G \\sim C02B \\sim C01I \\sim C02K \\sim C00E \\sim C02C \\sim
C01L \\sim C02P \\sim C00X \\sim C02R \\sim C021 \\sim C02N \\sim C00W \\sim
C02S \\sim C00I \\sim C02U \\sim C014 \\sim C02Z \\sim C01A \\sim C03V \\sim
C01C \\sim C02Y \\sim C00M \\sim C03Z \\sim C011 \\sim C047 \\sim C01F \\sim
C048 \\sim C019 \\sim C046 \\sim C01H \\sim C045 \\sim C00J \\sim C04L \\sim
C00U \\sim C056 \\sim C01R \\sim C04X \\sim C00K \\sim C049 \\sim C00C \\sim
C04G \\sim C00R \\sim C04O \\sim C01K \\sim C04Y \\sim C01Q \\sim C04A \\sim
C01X \\sim C04R \\sim C00B \\sim C04Q \\sim C007 \\sim C04M \\sim C05P \\sim
C04K \\sim C04S \\sim C05H: within 2A with sigma of 0.01 and sigma for terminal
atoms of 0.02 within 2A
5. Rigid body (RIGU) restrains
 C05C, C01E, C023, C05G, C008, C05J, C018, C03M, C012, C032, C04F, C02M, C01V,
 C02Q, C00Y, C02O, C01G, C03F, C01N, C02W, C04U, C044, C04E, C038, C00S, C03S,
 C00N, C03G, C01P, C03O, C016, C02E, C01B, C027, C00T, C030, C00L, C02L, C01Y,
 C03B, C04V, C02V, C051, C02X, C058, C03I, C01Z, C03Q, C024, C040, C010, C02I,
 C00D, C028, C00P, C03E, C01M, C029, C00H, C03C, C00Z, C039, C00F, C033, C00O,
 C03H, C00Q, C026, C01S, C03R, C015, C031, C013, C02D, C017, C02G, C01U, C02J,
 C00A, C03J, C05I, C035, C04N, C03D, C050, C03P, C053, C03T, C054, C03L, C059,
 C03W, C05B, C03Y, C020, C02A, C01W, C02T, C01D, C03X, C01T, C041, C01J, C02H,
 C025, C03U, C00G, C02B, C01I, C02K, C00E, C02C, C01L, C02P, C00X, C02R, C021,
 C02N, C00W, C02S, C00I, C02U, C014, C02Z, C01A, C03V, C01C, C02Y, C00M, C03Z,
 C011, C047, C01F, C048, C019, C046, C01H, C045, C00J, C04L, C00U, C056, C01R,
 C04X, C00K, C049, C00C, C04G, C00R, C04O, C01K, C04Y, C01Q, C04A, C01X, C04R,
 C00B, C04Q, C007, C04M, C05P, C04K, C04S, C05H
 with sigma for 1-2 distances of 0.005 and sigma for 1-3 distances of 0.005
6.a Aromatic/amide H refined with riding coordinates:
 C00A(H00A), C00H(H00H), C00L(H00L), C00W(H00W), C00X(H00X), C00Z(H00Z),
 C010(H010), C014(H014), C019(H019), C01A(H01A), C01B(H01B), C01I(H01I),
 C01L(H01L), C01M(H01M), C01U(H01U), C01V(H01V), C01W(H01W), C021(H021),
 C023(H023), C025(H025), C028(H028), C02B(H02G), C02C(H02H), C02E(H02I),
 C02M(H02P), C02Q(H02T), C02T(H02X), C02V(H02Y), C02X(H02Z), C02Y(H02),
 C031(H031), C032(H032), C035(H035), C03C(H03D), C03E(H03E), C03I(H03L),
 C03M(H03S), C047(H047)
6.b Idealised Me refined as rotating group:
 C024(H02A,H02B,H02C), C02A(H02D,H02E,H02F), C02K(H02J,H02K,H02L), C02L(H02M,
 H02N,H02O), C02N(H02Q,H02R,H02S), C02R(H02U,H02V,H02W), C039(H03A,H03B,H03C),
 C03F(H03F,H03G,H03H), C03H(H03I,H03J,H03K), C03J(H03M,H03N,H03O), C03L(H03P,
 H03Q,H03R), C03Q(H03T,H03U,H03V), C03S(H03W,H03X,H03Y), C03T(H03Z,H,HA),
 C03V(H03,HB,HC), C03Z(H1,HD,HE), C040(H04A,H04B,H04C), C041(H04D,H04E,H04F),
 C046(H04G,H04H,H04I), C048(H04J,H04K,H04L), C04A(H04M,H04N,H04O), C04E(H04P,
 H04Q,H04R), C04F(H04S,H04T,H04U), C04G(H04V,H04W,H04X), C04K(H04Y,HF,HG),
 C04L(H04Z,HH,HI), C04M(H04,HJ,HK), C04N(H2,HL,HM), C04O(H3,HN,HO), C04Q(H4,HP,
 HQ), C04R(H5,HR,HS), C04S(H6,HT,HU), C04V(H7,HV,HW), C04X(H8,HX,HY), C04Y(H9,
 HZ,H12), C050(H05A,H05B,H05C), C051(H05D,H05E,H05F), C053(H05G,H05H,H05I),
 C054(H05J,H05K,H05L), C058(H05M,H05N,H05O), C059(H05P,H05Q,H05R), C05B(H05S,
 H05T,H05U), C05C(H05V,H05W,H05X), C05G(H05Y,H13,H14), C05H(H05Z,H15,H16),
 C05I(H05,H17,H18), C05J(H10,H19,H20), C05P(H11,H21,H22)
;
_smtbx_masks_void_probe_radius 1.2
_smtbx_masks_void_truncation_radius 1.2
_olex2_submission_special_instructions 'No special instructions were received'

loop_
_space_group_symop_operation_xyz
'x, y, z'
'-x, -y, -z'

loop_
_atom_site_label
_atom_site_type_symbol
_atom_site_fract_x
_atom_site_fract_y
_atom_site_fract_z
_atom_site_U_iso_or_equiv
_atom_site_adp_type
_atom_site_occupancy
_atom_site_site_symmetry_order
_atom_site_calc_flag
_atom_site_refinement_flags_posn
_atom_site_refinement_flags_adp
_atom_site_refinement_flags_occupancy
_atom_site_disorder_assembly
_atom_site_disorder_group
C007 C 0.3905(11) 0.3322(10) 0.2925(7) 0.153(3) Uani 1 1 d . U . . .
C008 C 0.5225(12) 0.5678(9) 0.2959(7) 0.159(3) Uani 1 1 d . U . . .
C00A C 0.3667(10) 0.4845(8) 0.1061(6) 0.148(3) Uani 1 1 d . U . . .
H00A H 0.319799 0.457374 0.113353 0.178 Uiso 1 1 calc R U . . .
C00B C 0.4787(11) 0.6716(9) 0.2572(7) 0.157(3) Uani 1 1 d D U . . .
C00C C 0.4036(10) 0.4312(9) 0.1940(7) 0.157(3) Uani 1 1 d . U . . .
C00D C 0.0357(11) 0.5537(10) 0.4560(7) 0.161(3) Uani 1 1 d . U . . .
C00E C 0.3414(14) 0.1493(11) 0.2223(7) 0.172(3) Uani 1 1 d . U . . .
C00F C 0.7033(11) 0.2247(8) 0.1668(6) 0.158(3) Uani 1 1 d . U . . .
C00G C 0.4376(11) 0.3224(9) 0.2445(7) 0.161(3) Uani 1 1 d D U . . .
C00H C 0.5453(12) 0.7918(8) 0.1031(7) 0.162(3) Uani 1 1 d . U . . .
H00H H 0.475713 0.797380 0.118525 0.195 Uiso 1 1 calc R U . . .
C00I C 0.2621(11) 0.4457(9) 0.3509(6) 0.159(3) Uani 1 1 d D U . . .
C00J C 0.4175(11) 0.4734(9) 0.1442(7) 0.153(3) Uani 1 1 d . U . . .
C00K C 0.1964(11) 0.3951(10) 0.4470(7) 0.159(3) Uani 1 1 d . U . . .
C00L C 0.5966(10) 0.2449(7) 0.1860(6) 0.153(3) Uani 1 1 d . U . . .
H00L H 0.551947 0.261955 0.161640 0.183 Uiso 1 1 calc R U . . .
C00M C 0.3538(11) 0.6107(9) 0.3222(6) 0.154(3) Uani 1 1 d . U . . .
C00N C 0.1749(11) 0.5029(10) 0.4116(6) 0.161(3) Uani 1 1 d . U . . .
C00O C 0.3687(7) 0.5268(5) 0.0595(4) 0.150(3) Uani 1 1 d D U . . .
C00P C 0.3561(10) 0.3922(9) 0.2903(7) 0.156(3) Uani 1 1 d . U . . .
C00Q C 0.2916(10) 0.3419(10) 0.3883(7) 0.157(3) Uani 1 1 d . U . . .
C00R C 0.3796(11) 0.2882(9) 0.3341(7) 0.158(3) Uani 1 1 d . U . . .
C00S C 0.4555(11) 0.6206(9) 0.2889(6) 0.151(3) Uani 1 1 d . U . . .
C00T C 0.3078(11) 0.3890(9) 0.3484(7) 0.157(3) Uani 1 1 d . U . . .
C00U C 0.4149(10) 0.7224(9) 0.2502(6) 0.154(3) Uani 1 1 d D U . . .
C00W C 0.4273(10) 0.5718(8) 0.0530(6) 0.150(3) Uani 1 1 d . U . . .
H00W H 0.430042 0.605084 0.021626 0.180 Uiso 1 1 calc R U . . .
C00X C 0.4954(11) 0.5227(8) 0.3348(6) 0.158(3) Uani 1 1 d . U . . .
H00X H 0.547301 0.493161 0.344472 0.190 Uiso 1 1 calc R U . . .
C00Y C 0.4504(11) 0.7703(9) 0.2201(6) 0.154(3) Uani 1 1 d . U . . .
C00Z C 0.3110(10) 0.4915(8) 0.2490(6) 0.156(3) Uani 1 1 d . U . . .
H00Z H 0.308925 0.524776 0.217885 0.187 Uiso 1 1 calc R U . . .
C010 C 0.6325(11) 0.2186(8) 0.2721(6) 0.159(3) Uani 1 1 d . U . . .
H010 H 0.608559 0.212881 0.309704 0.191 Uiso 1 1 calc R U . . .
C011 C 0.2811(11) 0.6661(9) 0.3133(6) 0.155(3) Uani 1 1 d . U . . .
C012 C 0.6051(13) 0.7717(9) 0.1300(7) 0.164(3) Uani 1 1 d . U . . .
C013 C 0.2314(10) 0.3402(9) 0.4414(7) 0.159(3) Uani 1 1 d . U . . .
C014 C 0.4015(12) 0.1785(9) 0.2392(6) 0.167(3) Uani 1 1 d . U . . .
H014 H 0.457473 0.157221 0.254231 0.200 Uiso 1 1 calc R U . . .
C015 C 0.3648(11) 0.4383(9) 0.2460(7) 0.158(3) Uani 1 1 d . U . . .
C016 C 0.2162(12) 0.5530(10) 0.3860(7) 0.165(3) Uani 1 1 d . U . . .
C017 C 0.5832(11) 0.8086(8) 0.0428(6) 0.169(3) Uani 1 1 d D U . . .
C018 C 0.0603(11) 0.4463(10) 0.4961(6) 0.158(3) Uani 1 1 d . U . . .
C019 C 0.3964(11) 0.5115(8) 0.3653(6) 0.160(3) Uani 1 1 d . U . . .
H019 H 0.379726 0.474915 0.390666 0.193 Uiso 1 1 calc R U . . .
C01A C 0.2616(10) 0.2340(9) 0.4800(7) 0.163(3) Uani 1 1 d . U . . .
H01A H 0.251380 0.198012 0.507933 0.196 Uiso 1 1 calc R U . . .
C01B C 0.6751(12) 0.8033(8) 0.0232(7) 0.165(4) Uani 1 1 d . U . . .
H01B H 0.701498 0.823031 -0.014004 0.199 Uiso 1 1 calc R U . . .
C01C C 0.4121(11) 0.2320(10) 0.3243(7) 0.161(3) Uani 1 1 d . U . . .
C01D C 0.1615(10) 0.9595(6) 0.1623(6) 0.179(3) Uani 1 1 d D U . . .
C01E C 0.3695(14) 0.0595(11) 0.5484(9) 0.184(3) Uani 1 1 d . U . . .
C01F C 0.2279(12) 0.8828(8) 0.2208(8) 0.168(3) Uani 1 1 d D U . . .
C01G C 0.4799(8) 0.5675(4) 0.0918(5) 0.153(3) Uani 1 1 d D U . . .
C01H C 0.5773(10) 0.6894(9) 0.2235(6) 0.154(3) Uani 1 1 d D U . . .
C01I C 0.4392(10) 0.3760(8) 0.1973(6) 0.161(3) Uani 1 1 d D U . . .
H01I H 0.470547 0.371273 0.163387 0.193 Uiso 1 1 calc R U . . .
C01J C 0.6254(12) 0.5896(9) 0.2564(7) 0.159(3) Uani 1 1 d . U . . .
C01K C 0.7288(12) 0.2072(8) 0.2544(7) 0.166(3) Uani 1 1 d . U . . .
C01L C 0.6589(12) 0.8359(9) 0.1855(8) 0.173(3) Uani 1 1 d . U . . .
H01L H 0.642634 0.850387 0.150614 0.208 Uiso 1 1 calc R U . . .
C01M C 0.7609(11) 0.2083(8) 0.2005(7) 0.158(3) Uani 1 1 d . U . . .
H01M H 0.829320 0.196023 0.188590 0.190 Uiso 1 1 calc R U . . .
C01N C 0.1824(12) 0.6632(10) 0.3466(7) 0.162(3) Uani 1 1 d . U . . .
C01P C 0.2496(11) 0.7750(9) 0.2690(7) 0.160(3) Uani 1 1 d . U . . .
C01Q C 0.6358(12) 0.7862(10) 0.2198(8) 0.167(3) Uani 1 1 d . U . . .
C01R C 0.3050(4) 0.5365(3) 0.0173(2) 0.159(3) Uani 1 1 d D U . . .
C01S C 0.1552(12) 0.6035(10) 0.3796(7) 0.169(3) Uani 1 1 d . U . . .
C01T C 0.5664(11) 0.2380(8) 0.2391(7) 0.162(3) Uani 1 1 d . U . . .
C01U C 0.3249(13) 0.0212(10) 0.5449(8) 0.182(3) Uani 1 1 d . U . . .
H01U H 0.324165 -0.015556 0.572209 0.219 Uiso 1 1 calc R U . . .
C01V C 0.0618(11) 0.6054(9) 0.4165(6) 0.161(3) Uani 1 1 d . U . . .
H01V H 0.019843 0.640002 0.414299 0.194 Uiso 1 1 calc R U . . .
C01W C 0.6790(11) 0.7531(9) 0.2654(7) 0.170(3) Uani 1 1 d . U . . .
H01W H 0.668648 0.713773 0.284215 0.204 Uiso 1 1 calc R U . . .
C01X C 0.2077(11) 0.4465(10) 0.4082(6) 0.161(3) Uani 1 1 d D U . . .
C01Y C 0.7021(13) 0.5411(10) 0.2559(7) 0.171(3) Uani 1 1 d . U . . .
C01Z C 0.7365(13) 0.7821(10) 0.2799(8) 0.178(3) Uani 1 1 d . U . . .
C020 C 0.7465(8) 0.7631(6) 0.0612(5) 0.174(3) Uani 1 1 d D U . . .
C021 C 0.7060(12) 0.7597(8) 0.1115(7) 0.163(3) Uani 1 1 d . U . . .
H021 H 0.749276 0.748086 0.136696 0.196 Uiso 1 1 calc R U . . .
C023 C 0.3881(12) 0.1136(9) 0.5056(7) 0.175(3) Uani 1 1 d . U . . .
H023 H 0.429291 0.138687 0.508732 0.210 Uiso 1 1 calc R U . . .
C024 C 0.8293(11) 0.2715(8) 0.0822(6) 0.171(4) Uani 1 1 d . U . . .
H02A H 0.801928 0.310315 0.081705 0.256 Uiso 1 1 calc R U . . .
H02B H 0.865346 0.272719 0.045615 0.256 Uiso 1 1 calc R U . . .
H02C H 0.876234 0.256508 0.107094 0.256 Uiso 1 1 calc R U . . .
C025 C 0.6504(11) 0.6405(9) 0.2292(7) 0.158(3) Uani 1 1 d . U . . .
H025 H 0.719343 0.646238 0.212348 0.190 Uiso 1 1 calc R U . . .
C026 C 0.0867(11) 0.5058(10) 0.4559(7) 0.157(3) Uani 1 1 d . U . . .
C027 C 0.4170(12) 0.0485(7) 0.5957(7) 0.192(4) Uani 1 1 d D U . . .
C028 C 0.2273(9) 0.2847(9) 0.4878(6) 0.154(3) Uani 1 1 d . U . . .
H028 H 0.199807 0.285203 0.523672 0.184 Uiso 1 1 calc R U . . .
C029 C 0.2895(12) 0.8240(9) 0.2368(7) 0.165(3) Uani 1 1 d D U . . .
C02A C 0.4921(8) 0.6442(5) 0.1299(4) 0.162(4) Uani 1 1 d D U . . .
H02D H 0.480018 0.614754 0.165899 0.243 Uiso 1 1 calc R U . . .
H02E H 0.427490 0.664516 0.121756 0.243 Uiso 1 1 calc R U . . .
H02F H 0.536147 0.671513 0.129483 0.243 Uiso 1 1 calc R U . . .
C02B C 0.4681(10) 0.5229(8) 0.1358(6) 0.149(3) Uani 1 1 d . U . . .
H02G H 0.495087 0.522969 0.164960 0.179 Uiso 1 1 calc R U . . .
C02C C 0.2701(12) 0.1835(10) 0.1956(6) 0.172(3) Uani 1 1 d . U . . .
H02H H 0.233460 0.166719 0.180142 0.206 Uiso 1 1 calc R U . . .
C02D C 0.3465(12) 0.1295(10) 0.4600(8) 0.173(3) Uani 1 1 d . U . . .
C02E C 0.1178(11) 0.7145(9) 0.3358(7) 0.165(4) Uani 1 1 d . U . . .
H02I H 0.049031 0.711948 0.354296 0.198 Uiso 1 1 calc R U . . .
C02G C 0.4542(11) 0.2573(9) 0.2583(7) 0.164(2) Uani 1 1 d . U . . .
C02H C 0.3213(12) 0.5613(9) 0.3545(7) 0.162(3) Uani 1 1 d . U . . .
C02I C 0.3317(11) 0.2862(10) 0.3878(7) 0.157(3) Uani 1 1 d . U . . .
C02J C 0.3082(11) 0.7184(10) 0.2816(7) 0.160(3) Uani 1 1 d D U . . .
C02K C 0.6979(8) 0.4109(5) 0.1784(3) 0.178(5) Uani 1 1 d D U . . .
H02J H 0.669990 0.378750 0.175747 0.267 Uiso 1 1 calc R U . . .
H02K H 0.756367 0.422551 0.148539 0.267 Uiso 1 1 calc R U . . .
H02L H 0.646197 0.443227 0.176160 0.267 Uiso 1 1 calc R U . . .
C02L C 0.6445(7) 0.3647(5) 0.2795(4) 0.178(5) Uani 1 1 d D U . . .
H02M H 0.579545 0.381288 0.269268 0.267 Uiso 1 1 calc R U . . .
H02N H 0.647891 0.371757 0.312362 0.267 Uiso 1 1 calc R U . . .
H02O H 0.650859 0.323270 0.286316 0.267 Uiso 1 1 calc R U . . .
C02M C 0.7547(13) 0.8421(10) 0.2465(8) 0.179(4) Uani 1 1 d . U . . .
H02P H 0.797040 0.862520 0.255065 0.215 Uiso 1 1 calc R U . . .
C02N C 0.2189(7) 0.5827(4) 0.0226(4) 0.159(4) Uani 1 1 d D U . . .
H02Q H 0.180885 0.572331 0.060262 0.239 Uiso 1 1 calc R U . . .
H02R H 0.173584 0.585783 -0.001372 0.239 Uiso 1 1 calc R U . . .
H02S H 0.246940 0.619573 0.012353 0.239 Uiso 1 1 calc R U . . .
C02O C 0.5689(11) 0.7543(9) 0.1974(7) 0.164(2) Uani 1 1 d . U . . .
C02P C 0.2076(15) -0.0118(10) 0.5015(8) 0.187(3) Uani 1 1 d . U . . .
C02Q C 0.1152(10) 0.3964(9) 0.4956(6) 0.163(3) Uani 1 1 d . U . . .
H02T H 0.102365 0.362407 0.525850 0.196 Uiso 1 1 calc R U . . .
C02R C 0.2609(7) 0.4805(4) 0.0270(4) 0.160(4) Uani 1 1 d D U . . .
H02U H 0.315668 0.452460 0.018903 0.240 Uiso 1 1 calc R U . . .
H02V H 0.213092 0.487844 0.003224 0.240 Uiso 1 1 calc R U . . .
H02W H 0.225692 0.465390 0.064950 0.240 Uiso 1 1 calc R U . . .
C02S C 0.1838(12) 0.2793(7) 0.1546(6) 0.188(4) Uani 1 1 d D U . . .
C02T C 0.2594(10) 0.4904(8) 0.3040(6) 0.161(3) Uani 1 1 d . U . . .
H02X H 0.220186 0.524408 0.307212 0.193 Uiso 1 1 calc R U . . .
C02U C 0.3559(12) 0.1814(9) 0.4134(8) 0.173(3) Uani 1 1 d D U . . .
C02V C 0.6853(12) 0.4891(9) 0.2474(6) 0.168(3) Uani 1 1 d . U . . .
H02Y H 0.618516 0.485070 0.245813 0.202 Uiso 1 1 calc R U . . .
C02W C 0.3842(12) 0.2324(10) 0.2353(7) 0.166(3) Uani 1 1 d . U . . .
C02X C 0.8036(13) 0.5343(9) 0.2575(7) 0.180(3) Uani 1 1 d . U . . .
H02Z H 0.820222 0.561292 0.270709 0.217 Uiso 1 1 calc R U . . .
C02Y C 0.2224(11) 0.9124(9) 0.1688(7) 0.165(3) Uani 1 1 d . U . . .
H02 H 0.259537 0.900329 0.139416 0.198 Uiso 1 1 calc R U . . .
C02Z C 0.7584(9) 0.4453(4) 0.2414(5) 0.171(3) Uani 1 1 d D U . . .
C030 C 0.0216(6) 0.9581(4) 0.3034(3) 0.208(4) Uani 1 1 d D U . . .
C031 C 0.1666(11) 0.8920(9) 0.2664(7) 0.173(4) Uani 1 1 d . U . . .
H031 H 0.171841 0.866994 0.301869 0.207 Uiso 1 1 calc R U . . .
C032 C 0.3947(11) 0.8277(9) 0.2080(6) 0.160(3) Uani 1 1 d . U . . .
H032 H 0.423593 0.862308 0.184646 0.192 Uiso 1 1 calc R U . . .
C033 C 0.3178(12) 0.2401(9) 0.4226(7) 0.167(3) Uani 1 1 d D U . . .
C035 C 0.4051(11) 0.1832(9) 0.3607(7) 0.170(3) Uani 1 1 d . U . . .
H035 H 0.431998 0.149191 0.352576 0.204 Uiso 1 1 calc R U . . .
C038 C 0.7103(14) 0.8673(10) 0.2040(9) 0.182(3) Uani 1 1 d . U . . .
C039 C 0.3716(7) 0.5559(5) -0.0397(4) 0.174(5) Uani 1 1 d D U . . .
H03A H 0.396964 0.592771 -0.046585 0.261 Uiso 1 1 calc R U . . .
H03B H 0.331657 0.560177 -0.066548 0.261 Uiso 1 1 calc R U . . .
H03C H 0.428758 0.527262 -0.042484 0.261 Uiso 1 1 calc R U . . .
C03B C 0.2462(12) 0.2436(10) 0.1889(7) 0.171(3) Uani 1 1 d . U . . .
C03C C 0.0994(12) 0.9725(9) 0.2077(8) 0.184(4) Uani 1 1 d . U . . .
H03D H 0.057099 1.007219 0.201025 0.220 Uiso 1 1 calc R U . . .
C03D C 0.7313(5) 0.3924(3) 0.2330(3) 0.176(3) Uani 1 1 d D U . . .
C03E C 0.2879(12) 0.0833(9) 0.4597(7) 0.174(3) Uani 1 1 d . U . . .
H03E H 0.258038 0.090253 0.429507 0.209 Uiso 1 1 calc R U . . .
C03F C 0.6510(7) 0.5895(5) 0.0957(4) 0.175(5) Uani 1 1 d D U . . .
H03F H 0.699888 0.618077 0.074501 0.263 Uiso 1 1 calc R U . . .
H03G H 0.669034 0.555839 0.083883 0.263 Uiso 1 1 calc R U . . .
H03H H 0.652104 0.578086 0.134268 0.263 Uiso 1 1 calc R U . . .
C03G C 0.5436(5) 0.6156(3) 0.0867(3) 0.164(3) Uani 1 1 d D U . . .
C03H C 0.5515(8) 0.6611(4) 0.0292(4) 0.153(4) Uani 1 1 d D U . . .
H03I H 0.484748 0.670357 0.019846 0.229 Uiso 1 1 calc R U . . .
H03J H 0.598877 0.645950 0.002736 0.229 Uiso 1 1 calc R U . . .
H03K H 0.575947 0.695888 0.028861 0.229 Uiso 1 1 calc R U . . .
C03I C 0.1461(11) 0.7689(9) 0.3001(7) 0.166(4) Uani 1 1 d . U . . .
H03L H 0.098071 0.801308 0.296249 0.199 Uiso 1 1 calc R U . . .
C03J C 0.3942(9) 0.8172(8) 0.0324(6) 0.186(5) Uani 1 1 d D U . . .
H03M H 0.390739 0.792489 0.011979 0.280 Uiso 1 1 calc R U . . .
H03N H 0.338013 0.847077 0.028796 0.280 Uiso 1 1 calc R U . . .
H03O H 0.389736 0.794167 0.070804 0.280 Uiso 1 1 calc R U . . .
C03L C 0.9149(11) 0.1712(8) 0.2714(6) 0.185(5) Uani 1 1 d . U . . .
H03P H 0.930256 0.147038 0.248415 0.278 Uiso 1 1 calc R U . . .
H03Q H 0.956455 0.156631 0.298977 0.278 Uiso 1 1 calc R U . . .
H03R H 0.929572 0.210644 0.249020 0.278 Uiso 1 1 calc R U . . .
C03M C 0.8611(12) 0.4537(9) 0.2377(7) 0.180(3) Uani 1 1 d . U . . .
H03S H 0.915030 0.427002 0.229725 0.216 Uiso 1 1 calc R U . . .
C03O C 0.7457(12) 0.9268(8) 0.1691(7) 0.199(4) Uani 1 1 d D U . . .
C03P C 0.7449(14) 0.2336(10) 0.1009(7) 0.173(4) Uani 1 1 d . U . . .
C03Q C 0.8624(9) 0.7087(5) 0.0077(5) 0.194(5) Uani 1 1 d D U . . .
H03T H 0.800633 0.688611 0.020196 0.291 Uiso 1 1 calc R U . . .
H03U H 0.920953 0.680675 0.013559 0.291 Uiso 1 1 calc R U . . .
H03V H 0.870123 0.730868 -0.031026 0.291 Uiso 1 1 calc R U . . .
C03R C 0.1538(6) 0.9995(5) 0.1046(5) 0.203(4) Uani 1 1 d D U . . .
C03S C 0.6547(12) 0.2562(8) 0.0719(6) 0.178(5) Uani 1 1 d . U . . .
H03W H 0.610905 0.284290 0.086688 0.267 Uiso 1 1 calc R U . . .
H03X H 0.615952 0.224130 0.077745 0.267 Uiso 1 1 calc R U . . .
H03Y H 0.680097 0.274371 0.032908 0.267 Uiso 1 1 calc R U . . .
C03T C 0.2387(11) 0.3177(8) 0.0992(6) 0.193(5) Uani 1 1 d D U . . .
H03Z H 0.289521 0.337251 0.104535 0.289 Uiso 1 1 calc R U . . .
H H 0.189540 0.346292 0.081060 0.289 Uiso 1 1 calc R U . . .
HA H 0.271904 0.294103 0.076648 0.289 Uiso 1 1 calc R U . . .
C03U C 0.8556(5) 0.7485(3) 0.0391(3) 0.190(4) Uani 1 1 d D U . . .
C03V C 0.8476(9) 0.7867(6) 0.3411(6) 0.170(4) Uani 1 1 d D U . . .
H03 H 0.875129 0.814640 0.306019 0.255 Uiso 1 1 calc R U . . .
HB H 0.903044 0.765416 0.358926 0.255 Uiso 1 1 calc R U . . .
HC H 0.801692 0.806846 0.364073 0.255 Uiso 1 1 calc R U . . .
C03W C 0.3499(14) 0.0896(11) 0.2324(8) 0.183(3) Uani 1 1 d . U . . .
C03X C 0.2762(14) 0.0313(10) 0.5020(8) 0.182(3) Uani 1 1 d . U . . .
C03Y C 0.7921(8) 0.7468(5) 0.3325(6) 0.189(4) Uani 1 1 d D U . . .
C03Z C 0.1031(12) -0.0105(9) 0.5427(7) 0.200(5) Uani 1 1 d . U . . .
H1 H 0.095912 -0.048080 0.571218 0.300 Uiso 1 1 calc R U . . .
HD H 0.047660 -0.001489 0.523350 0.300 Uiso 1 1 calc R U . . .
HE H 0.101012 0.018797 0.559175 0.300 Uiso 1 1 calc R U . . .
C040 C 0.5566(11) 0.8388(7) -0.0483(5) 0.205(6) Uani 1 1 d D U . . .
H04A H 0.629852 0.837991 -0.052255 0.307 Uiso 1 1 calc R U . . .
H04B H 0.534391 0.870837 -0.077947 0.307 Uiso 1 1 calc R U . . .
H04C H 0.540259 0.802696 -0.049425 0.307 Uiso 1 1 calc R U . . .
C041 C 0.8246(7) 0.3488(5) 0.2326(5) 0.184(5) Uani 1 1 d D U . . .
H04D H 0.816016 0.322232 0.215056 0.276 Uiso 1 1 calc R U . . .
H04E H 0.831739 0.327221 0.269950 0.276 Uiso 1 1 calc R U . . .
H04F H 0.885216 0.369088 0.212438 0.276 Uiso 1 1 calc R U . . .
C044 C 0.7990(12) 0.1700(10) 0.3003(8) 0.176(4) Uani 1 1 d . U . . .
C045 C 0.4998(8) 0.8465(10) 0.0089(5) 0.188(4) Uani 1 1 d D U . . .
C046 C 0.7772(11) 0.1980(8) 0.3397(6) 0.174(4) Uani 1 1 d . U . . .
H04G H 0.810864 0.175646 0.369727 0.261 Uiso 1 1 calc R U . . .
H04H H 0.703992 0.201292 0.353479 0.261 Uiso 1 1 calc R U . . .
H04I H 0.801761 0.236329 0.322964 0.261 Uiso 1 1 calc R U . . .
C047 C 0.3109(11) 0.2675(9) 0.2064(6) 0.166(3) Uani 1 1 d . U . . .
H047 H 0.305562 0.307800 0.198804 0.200 Uiso 1 1 calc R U . . .
C048 C 0.3317(12) 0.0387(8) 0.6467(6) 0.196(5) Uani 1 1 d D U . . .
H04J H 0.283927 0.014212 0.645623 0.293 Uiso 1 1 calc R U . . .
H04K H 0.296207 0.075601 0.647834 0.293 Uiso 1 1 calc R U . . .
H04L H 0.360492 0.019925 0.679156 0.293 Uiso 1 1 calc R U . . .
C049 C 0.0964(8) 0.9398(6) 0.2582(4) 0.186(4) Uani 1 1 d D U . . .
C04A C 0.4804(12) 0.9093(7) 0.0085(6) 0.189(5) Uani 1 1 d D U . . .
H04M H 0.407477 0.920102 0.014718 0.284 Uiso 1 1 calc R U . . .
H04N H 0.513421 0.934727 -0.026735 0.284 Uiso 1 1 calc R U . . .
H04O H 0.508044 0.912633 0.037295 0.284 Uiso 1 1 calc R U . . .
C04E C 0.7733(12) 0.1055(9) 0.3284(7) 0.194(5) Uani 1 1 d . U . . .
H04P H 0.789027 0.086351 0.301142 0.292 Uiso 1 1 calc R U . . .
H04Q H 0.701249 0.104060 0.345463 0.292 Uiso 1 1 calc R U . . .
H04R H 0.813648 0.086018 0.356151 0.292 Uiso 1 1 calc R U . . .
C04F C 0.2536(8) 1.0266(6) 0.0727(5) 0.225(6) Uani 1 1 d D U . . .
H04S H 0.253194 1.063344 0.077898 0.337 Uiso 1 1 calc R U . . .
H04T H 0.260719 1.032961 0.033975 0.337 Uiso 1 1 calc R U . . .
H04U H 0.310485 1.000808 0.085830 0.337 Uiso 1 1 calc R U . . .
C04G C 0.1789(13) -0.0008(8) 0.4471(7) 0.192(5) Uani 1 1 d . U . . .
H04V H 0.127580 0.031744 0.440670 0.287 Uiso 1 1 calc R U . . .
H04W H 0.151745 -0.034960 0.448053 0.287 Uiso 1 1 calc R U . . .
H04X H 0.239023 0.007989 0.417824 0.287 Uiso 1 1 calc R U . . .
C04K C 0.3128(12) 0.0540(8) 0.2922(6) 0.186(5) Uani 1 1 d . U . . .
H04Y H 0.346435 0.064396 0.315113 0.280 Uiso 1 1 calc R U . . .
HF H 0.328927 0.013139 0.297050 0.280 Uiso 1 1 calc R U . . .
HG H 0.239500 0.061767 0.302657 0.280 Uiso 1 1 calc R U . . .
C04L C 0.2921(13) 0.0685(9) 0.2045(6) 0.193(5) Uani 1 1 d . U . . .
H04Z H 0.219568 0.073720 0.219347 0.289 Uiso 1 1 calc R U . . .
HH H 0.311973 0.027758 0.210244 0.289 Uiso 1 1 calc R U . . .
HI H 0.306473 0.090178 0.165565 0.289 Uiso 1 1 calc R U . . .
C04M C 0.9096(8) 0.7196(6) 0.0852(4) 0.207(5) Uani 1 1 d D U . . .
H04 H 0.954704 0.745890 0.085695 0.311 Uiso 1 1 calc R U . . .
HJ H 0.949356 0.684950 0.080457 0.311 Uiso 1 1 calc R U . . .
HK H 0.859902 0.709306 0.119592 0.311 Uiso 1 1 calc R U . . .
C04N C 0.0663(9) 1.0038(5) 0.3149(5) 0.210(5) Uani 1 1 d D U . . .
H2 H 0.110847 0.984980 0.340683 0.315 Uiso 1 1 calc R U . . .
HL H 0.011418 1.027261 0.330425 0.315 Uiso 1 1 calc R U . . .
HM H 0.105258 1.028374 0.280981 0.315 Uiso 1 1 calc R U . . .
C04O C 0.2590(12) -0.0627(8) 0.5144(7) 0.181(4) Uani 1 1 d . U . . .
H3 H 0.330047 -0.058863 0.495823 0.272 Uiso 1 1 calc R U . . .
HN H 0.230555 -0.088795 0.503033 0.272 Uiso 1 1 calc R U . . .
HO H 0.254328 -0.078209 0.553696 0.272 Uiso 1 1 calc R U . . .
C04Q C 0.7037(9) 0.7274(6) 0.3757(6) 0.199(5) Uani 1 1 d D U . . .
H4 H 0.653361 0.760008 0.376036 0.299 Uiso 1 1 calc R U . . .
HP H 0.724269 0.711251 0.410785 0.299 Uiso 1 1 calc R U . . .
HQ H 0.674339 0.698091 0.369245 0.299 Uiso 1 1 calc R U . . .
C04R C 0.9041(9) 0.8024(5) 0.0022(5) 0.213(6) Uani 1 1 d D U . . .
H5 H 0.896295 0.810195 -0.034916 0.319 Uiso 1 1 calc R U . . .
HR H 0.976170 0.797638 0.002981 0.319 Uiso 1 1 calc R U . . .
HS H 0.871401 0.834517 0.014544 0.319 Uiso 1 1 calc R U . . .
C04S C 0.1275(10) 0.9678(6) 0.0709(5) 0.228(6) Uani 1 1 d D U . . .
H6 H 0.144618 0.926546 0.086788 0.342 Uiso 1 1 calc R U . . .
HT H 0.166119 0.981709 0.033507 0.342 Uiso 1 1 calc R U . . .
HU H 0.054983 0.974847 0.070951 0.342 Uiso 1 1 calc R U . . .
C04U C 0.9998(13) 0.5041(4) 0.2476(4) 0.201(4) Uani 1 1 d D U . . .
C04V C 1.0027(12) 0.5565(5) 0.2636(6) 0.207(5) Uani 1 1 d D U . . .
H7 H 0.967390 0.589920 0.240803 0.311 Uiso 1 1 calc R U . . .
HV H 1.073176 0.563969 0.258308 0.311 Uiso 1 1 calc R U . . .
HW H 0.969452 0.549029 0.301766 0.311 Uiso 1 1 calc R U . . .
C04X C 0.1100(11) 0.2477(8) 0.1426(6) 0.194(5) Uani 1 1 d D U . . .
H8 H 0.051428 0.274070 0.132633 0.291 Uiso 1 1 calc R U . . .
HX H 0.087447 0.215179 0.174971 0.291 Uiso 1 1 calc R U . . .
HY H 0.144282 0.233767 0.112537 0.291 Uiso 1 1 calc R U . . .
C04Y C 0.8175(14) 0.9313(9) 0.1141(7) 0.222(6) Uani 1 1 d D U . . .
H9 H 0.862198 0.895943 0.117647 0.334 Uiso 1 1 calc R U . . .
HZ H 0.858198 0.963914 0.102840 0.334 Uiso 1 1 calc R U . . .
H12 H 0.777770 0.936828 0.086838 0.334 Uiso 1 1 calc R U . . .
C050 C 0.4845(13) -0.0083(7) 0.6044(7) 0.203(5) Uani 1 1 d D U . . .
H05A H 0.520883 -0.013870 0.633078 0.304 Uiso 1 1 calc R U . . .
H05B H 0.533288 -0.006978 0.570587 0.304 Uiso 1 1 calc R U . . .
H05C H 0.442320 -0.040169 0.615034 0.304 Uiso 1 1 calc R U . . .
C051 C 0.1176(13) 0.3166(8) 0.1869(7) 0.209(5) Uani 1 1 d D U . . .
H05D H 0.119123 0.298277 0.225446 0.314 Uiso 1 1 calc R U . . .
H05E H 0.047842 0.320901 0.182069 0.314 Uiso 1 1 calc R U . . .
H05F H 0.143605 0.354489 0.173600 0.314 Uiso 1 1 calc R U . . .
C053 C 0.4616(12) 0.0686(8) 0.2113(7) 0.200(5) Uani 1 1 d . U . . .
H05G H 0.506852 0.097530 0.205869 0.300 Uiso 1 1 calc R U . . .
H05H H 0.466725 0.062557 0.176777 0.300 Uiso 1 1 calc R U . . .
H05I H 0.481137 0.032446 0.238041 0.300 Uiso 1 1 calc R U . . .
C054 C 0.7774(13) 0.1743(9) 0.1036(7) 0.183(5) Uani 1 1 d . U . . .
H05J H 0.809116 0.173277 0.067070 0.275 Uiso 1 1 calc R U . . .
H05K H 0.718676 0.151586 0.118180 0.275 Uiso 1 1 calc R U . . .
H05L H 0.826339 0.158386 0.127244 0.275 Uiso 1 1 calc R U . . .
C056 C 0.8793(14) 0.5023(10) 0.2461(8) 0.188(3) Uani 1 1 d . U . . .
C058 C 0.8567(10) 0.7005(5) 0.3168(6) 0.193(5) Uani 1 1 d D U . . .
H05M H 0.815812 0.669026 0.323688 0.290 Uiso 1 1 calc R U . . .
H05N H 0.909637 0.686591 0.338104 0.290 Uiso 1 1 calc R U . . .
H05O H 0.887940 0.714866 0.278102 0.290 Uiso 1 1 calc R U . . .
C059 C 1.0347(13) 0.4494(6) 0.2899(5) 0.226(6) Uani 1 1 d D U . . .
H05P H 1.108718 0.444870 0.282796 0.340 Uiso 1 1 calc R U . . .
H05Q H 1.009114 0.416271 0.287675 0.340 Uiso 1 1 calc R U . . .
H05R H 1.008448 0.452133 0.326250 0.340 Uiso 1 1 calc R U . . .
C05B C 1.0672(12) 0.5105(6) 0.1915(5) 0.213(6) Uani 1 1 d D U . . .
H05S H 1.029630 0.533752 0.163395 0.320 Uiso 1 1 calc R U . . .
H05T H 1.087861 0.472588 0.187929 0.320 Uiso 1 1 calc R U . . .
H05U H 1.127400 0.529420 0.187326 0.320 Uiso 1 1 calc R U . . .
C05C C 0.4796(14) 0.0946(8) 0.5947(8) 0.212(5) Uani 1 1 d D U . . .
H05V H 0.434770 0.128763 0.597055 0.318 Uiso 1 1 calc R U . . .
H05W H 0.530545 0.104795 0.560820 0.318 Uiso 1 1 calc R U . . .
H05X H 0.513232 0.079755 0.625612 0.318 Uiso 1 1 calc R U . . .
C05G C -0.0791(7) 0.9832(6) 0.2852(5) 0.228(6) Uani 1 1 d D U . . .
H05Y H -0.081706 1.025143 0.272108 0.343 Uiso 1 1 calc R U . . .
H13 H -0.135553 0.970363 0.315964 0.343 Uiso 1 1 calc R U . . .
H14 H -0.083933 0.970007 0.255926 0.343 Uiso 1 1 calc R U . . .
C05H C 0.0026(10) 0.9056(5) 0.3554(4) 0.244(6) Uani 1 1 d D U . . .
H05Z H 0.007367 0.871128 0.345592 0.366 Uiso 1 1 calc R U . . .
H15 H -0.065036 0.910967 0.376944 0.366 Uiso 1 1 calc R U . . .
H16 H 0.053385 0.901282 0.376776 0.366 Uiso 1 1 calc R U . . .
C05I C 0.0716(9) 1.0493(5) 0.1050(6) 0.227(6) Uani 1 1 d D U . . .
H05 H 0.021163 1.038305 0.138992 0.340 Uiso 1 1 calc R U . . .
H17 H 0.038787 1.058207 0.074271 0.340 Uiso 1 1 calc R U . . .
H18 H 0.102653 1.083193 0.101906 0.340 Uiso 1 1 calc R U . . .
C05J C 0.7818(15) 0.9675(9) 0.1909(8) 0.229(6) Uani 1 1 d D U . . .
H10 H 0.723027 0.987581 0.207850 0.343 Uiso 1 1 calc R U . . .
H19 H 0.822812 0.995507 0.160785 0.343 Uiso 1 1 calc R U . . .
H20 H 0.822513 0.945244 0.217790 0.343 Uiso 1 1 calc R U . . .
C05P C 0.6513(13) 0.9647(9) 0.1519(8) 0.224(6) Uani 1 1 d D U . . .
H11 H 0.601144 0.940487 0.152891 0.337 Uiso 1 1 calc R U . . .
H21 H 0.670398 0.991543 0.114917 0.337 Uiso 1 1 calc R U . . .
H22 H 0.622404 0.986282 0.176812 0.337 Uiso 1 1 calc R U . . .

loop_
_atom_site_aniso_label
_atom_site_aniso_U_11
_atom_site_aniso_U_22
_atom_site_aniso_U_33
_atom_site_aniso_U_23
_atom_site_aniso_U_13
_atom_site_aniso_U_12
C007 0.101(5) 0.239(5) 0.137(4) -0.081(4) -0.031(4) -0.013(5)
C008 0.110(4) 0.236(5) 0.139(6) -0.077(5) -0.028(4) -0.004(4)
C00A 0.102(6) 0.219(7) 0.135(5) -0.088(5) -0.007(4) -0.003(5)
C00B 0.101(4) 0.231(5) 0.146(6) -0.080(5) -0.016(4) -0.009(4)
C00C 0.095(5) 0.241(5) 0.140(4) -0.078(4) -0.017(4) -0.010(5)
C00D 0.104(6) 0.248(7) 0.134(6) -0.078(5) -0.010(5) -0.014(5)
C00E 0.130(6) 0.261(7) 0.129(6) -0.081(6) -0.003(5) -0.029(5)
C00F 0.111(5) 0.222(8) 0.146(5) -0.078(6) -0.019(4) -0.004(5)
C00G 0.109(5) 0.242(5) 0.140(4) -0.079(4) -0.023(5) -0.003(4)
C00H 0.124(6) 0.222(8) 0.153(5) -0.076(6) -0.008(4) -0.047(6)
C00I 0.104(5) 0.241(5) 0.138(4) -0.077(4) -0.013(5) -0.015(5)
C00J 0.101(5) 0.228(5) 0.138(4) -0.087(4) -0.009(4) -0.003(5)
C00K 0.097(5) 0.246(5) 0.137(5) -0.079(4) -0.011(4) -0.011(5)
C00L 0.104(5) 0.222(8) 0.146(5) -0.081(6) -0.028(4) -0.004(6)
C00M 0.100(4) 0.236(5) 0.139(6) -0.081(5) -0.022(4) -0.012(4)
C00N 0.105(5) 0.246(5) 0.138(5) -0.080(4) -0.013(4) -0.016(4)
C00O 0.090(5) 0.221(7) 0.145(5) -0.083(5) -0.010(4) 0.004(4)
C00P 0.100(5) 0.241(5) 0.137(4) -0.077(4) -0.023(4) -0.007(5)
C00Q 0.092(5) 0.242(5) 0.141(4) -0.077(4) -0.016(4) -0.009(5)
C00R 0.101(5) 0.240(5) 0.143(4) -0.080(4) -0.022(4) -0.011(5)
C00S 0.100(4) 0.233(5) 0.135(6) -0.080(5) -0.025(4) -0.010(4)
C00T 0.102(5) 0.241(5) 0.138(4) -0.078(4) -0.017(4) -0.013(5)
C00U 0.098(4) 0.230(5) 0.147(6) -0.084(5) -0.017(4) -0.012(4)
C00W 0.106(6) 0.217(7) 0.137(5) -0.090(5) -0.003(4) 0.000(5)
C00X 0.109(5) 0.238(6) 0.137(6) -0.073(5) -0.034(5) -0.002(5)
C00Y 0.106(4) 0.229(5) 0.141(5) -0.082(5) -0.019(4) -0.014(4)
C00Z 0.100(6) 0.237(6) 0.139(5) -0.077(5) -0.020(5) -0.012(6)
C010 0.112(5) 0.223(8) 0.137(5) -0.067(6) -0.019(4) 0.007(6)
C011 0.101(4) 0.236(5) 0.136(6) -0.084(5) -0.010(4) -0.013(4)
C012 0.123(5) 0.227(7) 0.155(4) -0.079(4) -0.007(4) -0.041(6)
C013 0.094(5) 0.244(5) 0.142(4) -0.076(4) -0.015(4) -0.011(5)
C014 0.121(6) 0.256(7) 0.128(6) -0.081(6) -0.004(5) -0.019(6)
C015 0.099(5) 0.241(5) 0.137(4) -0.074(4) -0.022(5) -0.005(5)
C016 0.107(5) 0.243(5) 0.148(6) -0.077(5) -0.015(4) -0.014(4)
C017 0.131(5) 0.233(8) 0.154(5) -0.075(6) -0.010(4) -0.053(6)
C018 0.107(6) 0.249(7) 0.127(6) -0.083(5) -0.013(5) -0.011(5)
C019 0.114(5) 0.241(6) 0.139(6) -0.081(6) -0.027(5) -0.005(5)
C01A 0.102(6) 0.243(6) 0.144(5) -0.072(5) -0.016(5) -0.009(6)
C01B 0.132(5) 0.223(8) 0.156(6) -0.080(6) -0.002(4) -0.059(6)
C01C 0.103(5) 0.240(5) 0.147(4) -0.080(4) -0.021(4) -0.009(5)
C01D 0.124(6) 0.229(8) 0.176(5) -0.071(5) -0.002(5) -0.031(5)
C01E 0.134(7) 0.237(8) 0.167(5) -0.076(5) -0.018(5) 0.021(6)
C01F 0.114(5) 0.232(6) 0.165(6) -0.086(5) -0.005(5) -0.020(4)
C01G 0.109(5) 0.220(6) 0.144(5) -0.097(4) -0.006(5) -0.001(5)
C01H 0.098(4) 0.233(5) 0.146(5) -0.082(4) -0.023(4) -0.011(3)
C01I 0.107(6) 0.242(5) 0.140(5) -0.076(4) -0.020(5) -0.010(6)
C01J 0.107(4) 0.237(5) 0.144(6) -0.077(5) -0.032(4) -0.004(4)
C01K 0.111(5) 0.231(8) 0.145(5) -0.062(6) -0.020(4) 0.004(6)
C01L 0.120(7) 0.236(7) 0.172(7) -0.091(5) -0.010(5) -0.014(5)
C01M 0.100(5) 0.226(8) 0.148(5) -0.072(6) -0.016(4) -0.005(6)
C01N 0.102(5) 0.241(5) 0.147(6) -0.083(5) -0.008(4) -0.014(4)
C01P 0.105(5) 0.233(5) 0.149(6) -0.089(5) -0.003(5) -0.013(4)
C01Q 0.110(5) 0.238(6) 0.167(6) -0.090(5) -0.014(4) -0.019(5)
C01R 0.097(6) 0.236(8) 0.144(5) -0.072(6) -0.015(4) -0.005(5)
C01S 0.105(5) 0.245(5) 0.152(6) -0.076(5) -0.004(4) -0.015(4)
C01T 0.110(4) 0.233(6) 0.142(5) -0.072(5) -0.020(4) -0.001(5)
C01U 0.136(7) 0.236(8) 0.159(6) -0.071(6) -0.013(5) 0.015(6)
C01V 0.104(5) 0.247(7) 0.139(7) -0.081(5) -0.007(5) -0.021(5)
C01W 0.115(6) 0.235(8) 0.176(6) -0.090(6) -0.021(5) -0.017(6)
C01X 0.103(5) 0.245(5) 0.139(4) -0.080(4) -0.008(4) -0.016(5)
C01Y 0.119(5) 0.237(6) 0.156(6) -0.070(5) -0.032(5) 0.002(5)
C01Z 0.139(6) 0.240(8) 0.176(6) -0.095(5) -0.028(5) -0.022(6)
C020 0.131(5) 0.236(8) 0.161(6) -0.079(6) 0.000(4) -0.048(5)
C021 0.123(5) 0.225(8) 0.160(5) -0.085(6) -0.006(4) -0.050(6)
C023 0.119(7) 0.236(7) 0.161(6) -0.082(5) -0.014(5) 0.016(6)
C024 0.131(8) 0.223(11) 0.138(8) -0.052(8) -0.022(6) 0.011(7)
C025 0.098(5) 0.238(5) 0.150(7) -0.081(5) -0.026(5) -0.005(4)
C026 0.105(5) 0.248(6) 0.132(5) -0.083(5) -0.018(4) -0.014(5)
C027 0.149(8) 0.241(9) 0.174(6) -0.068(6) -0.030(5) 0.012(6)
C028 0.089(6) 0.246(6) 0.139(5) -0.075(4) -0.028(5) -0.016(6)
C029 0.116(5) 0.235(5) 0.151(6) -0.088(5) -0.001(5) -0.016(4)
C02A 0.135(9) 0.230(12) 0.148(8) -0.097(8) -0.021(7) -0.022(8)
C02B 0.095(5) 0.225(6) 0.140(5) -0.096(5) -0.006(5) 0.002(5)
C02C 0.127(6) 0.269(7) 0.126(6) -0.084(6) -0.004(5) -0.029(6)
C02D 0.112(6) 0.239(5) 0.157(5) -0.081(5) -0.007(5) 0.013(5)
C02E 0.100(5) 0.242(6) 0.154(7) -0.087(6) 0.001(5) -0.012(4)
C02G 0.109(4) 0.242(5) 0.145(4) -0.080(4) -0.017(3) -0.005(4)
C02H 0.107(4) 0.239(5) 0.143(6) -0.077(5) -0.016(4) -0.010(4)
C02I 0.100(5) 0.241(5) 0.139(4) -0.076(4) -0.025(4) -0.009(5)
C02J 0.104(4) 0.236(5) 0.144(6) -0.081(5) -0.011(4) -0.012(4)
C02K 0.124(9) 0.250(13) 0.164(7) -0.072(8) -0.036(7) -0.009(9)
C02L 0.133(8) 0.224(11) 0.169(8) -0.071(9) -0.029(7) 0.017(7)
C02M 0.131(7) 0.236(8) 0.184(7) -0.096(6) -0.017(5) -0.020(6)
C02N 0.085(6) 0.233(10) 0.147(9) -0.059(8) -0.011(5) -0.007(6)
C02O 0.107(4) 0.234(5) 0.156(4) -0.080(4) -0.014(3) -0.016(3)
C02P 0.148(7) 0.237(7) 0.156(7) -0.062(7) -0.015(6) 0.002(6)
C02Q 0.102(6) 0.251(6) 0.136(5) -0.076(5) -0.012(5) -0.006(6)
C02R 0.099(7) 0.233(9) 0.146(9) -0.060(8) -0.036(7) 0.001(6)
C02S 0.125(7) 0.279(9) 0.154(7) -0.066(6) -0.019(5) -0.030(6)
C02T 0.105(6) 0.243(6) 0.141(5) -0.077(4) -0.019(5) -0.010(6)
C02U 0.115(6) 0.244(5) 0.157(4) -0.078(4) -0.014(5) 0.001(5)
C02V 0.119(6) 0.235(7) 0.151(7) -0.070(6) -0.037(6) 0.009(5)
C02W 0.111(5) 0.255(6) 0.134(5) -0.081(5) -0.004(4) -0.020(5)
C02X 0.120(5) 0.231(8) 0.185(7) -0.066(6) -0.036(6) -0.001(5)
C02Y 0.119(6) 0.225(7) 0.164(5) -0.085(5) -0.005(5) -0.035(5)
C02Z 0.123(5) 0.235(7) 0.157(6) -0.070(6) -0.042(5) 0.014(5)
C030 0.151(7) 0.263(10) 0.197(7) -0.100(7) 0.012(6) -0.001(7)
C031 0.121(6) 0.234(8) 0.163(6) -0.085(6) -0.001(5) -0.017(5)
C032 0.113(5) 0.229(6) 0.144(6) -0.081(6) -0.008(5) -0.018(4)
C033 0.112(6) 0.241(5) 0.146(5) -0.074(4) -0.018(5) -0.004(5)
C035 0.114(6) 0.242(5) 0.154(5) -0.078(4) -0.017(5) -0.003(6)
C038 0.138(7) 0.234(7) 0.185(7) -0.091(5) -0.018(5) -0.021(5)
C039 0.107(8) 0.246(13) 0.143(5) -0.056(8) -0.011(5) 0.010(8)
C03B 0.119(6) 0.270(7) 0.128(6) -0.082(6) -0.006(4) -0.024(5)
C03C 0.123(7) 0.233(8) 0.186(6) -0.079(6) -0.002(6) -0.017(6)
C03D 0.125(6) 0.236(7) 0.167(7) -0.072(6) -0.038(5) 0.011(5)
C03E 0.118(7) 0.240(7) 0.155(6) -0.077(5) -0.009(5) 0.008(6)
C03F 0.121(6) 0.236(13) 0.172(10) -0.080(9) -0.016(7) -0.017(6)
C03G 0.122(6) 0.230(7) 0.157(6) -0.098(5) -0.013(5) -0.009(5)
C03H 0.123(8) 0.219(9) 0.155(6) -0.108(6) -0.024(6) -0.019(7)
C03I 0.105(5) 0.239(6) 0.156(7) -0.086(6) -0.002(5) -0.011(5)
C03J 0.131(7) 0.257(13) 0.170(10) -0.068(10) -0.023(7) -0.028(8)
C03L 0.122(6) 0.235(13) 0.160(10) -0.036(9) -0.025(6) 0.016(7)
C03M 0.124(5) 0.235(8) 0.177(7) -0.066(7) -0.043(6) 0.010(5)
C03O 0.153(8) 0.237(8) 0.204(8) -0.084(6) -0.014(6) -0.025(6)
C03P 0.138(7) 0.233(9) 0.145(5) -0.076(7) -0.022(4) 0.006(6)
C03Q 0.141(10) 0.245(12) 0.182(11) -0.075(9) -0.003(8) -0.016(9)
C03R 0.153(8) 0.254(9) 0.181(6) -0.057(6) -0.010(6) -0.034(6)
C03S 0.154(9) 0.246(13) 0.157(8) -0.103(9) -0.036(7) 0.011(8)
C03T 0.123(9) 0.284(13) 0.160(7) -0.055(7) -0.027(6) -0.038(8)
C03U 0.134(6) 0.252(9) 0.170(7) -0.071(6) 0.007(5) -0.042(6)
C03V 0.125(9) 0.229(12) 0.167(10) -0.085(9) -0.035(7) 0.004(8)
C03W 0.148(7) 0.260(7) 0.144(7) -0.079(6) -0.002(6) -0.038(6)
C03X 0.134(6) 0.239(7) 0.158(6) -0.073(5) -0.009(5) 0.010(5)
C03Y 0.153(8) 0.250(9) 0.183(7) -0.091(6) -0.037(5) -0.021(6)
C03Z 0.144(8) 0.247(14) 0.167(9) -0.043(10) -0.008(7) 0.000(7)
C040 0.156(10) 0.288(15) 0.150(6) -0.066(9) -0.016(6) -0.006(11)
C041 0.120(8) 0.246(10) 0.196(11) -0.093(10) -0.041(7) 0.011(7)
C044 0.119(5) 0.234(9) 0.156(6) -0.049(6) -0.029(5) 0.000(6)
C045 0.145(6) 0.261(9) 0.153(6) -0.066(7) -0.013(5) -0.042(6)
C046 0.127(9) 0.224(11) 0.145(8) -0.037(8) -0.038(7) 0.014(9)
C047 0.113(6) 0.261(7) 0.131(6) -0.089(6) -0.003(4) -0.014(6)
C048 0.165(10) 0.239(14) 0.166(7) -0.065(9) -0.028(7) 0.013(8)
C049 0.132(6) 0.241(8) 0.180(6) -0.089(6) 0.002(6) -0.012(5)
C04A 0.155(10) 0.257(9) 0.153(10) -0.058(9) -0.027(8) -0.038(7)
C04E 0.144(10) 0.230(9) 0.179(11) -0.050(7) -0.019(9) 0.003(8)
C04F 0.166(9) 0.276(15) 0.195(11) -0.035(10) -0.015(9) -0.051(9)
C04G 0.181(11) 0.213(13) 0.166(8) -0.055(9) -0.039(7) 0.007(9)
C04K 0.165(11) 0.258(11) 0.138(7) -0.084(7) -0.002(7) -0.027(10)
C04L 0.180(10) 0.266(12) 0.133(8) -0.067(9) -0.001(8) -0.065(10)
C04M 0.129(8) 0.288(14) 0.192(10) -0.067(9) -0.008(7) -0.053(9)
C04N 0.147(10) 0.278(13) 0.204(12) -0.123(9) 0.005(9) 0.017(9)
C04O 0.139(10) 0.238(8) 0.149(9) -0.055(9) -0.021(8) -0.006(7)
C04Q 0.166(10) 0.262(14) 0.182(8) -0.079(8) -0.040(7) -0.033(9)
C04R 0.145(10) 0.254(11) 0.211(11) -0.065(8) 0.015(8) -0.048(9)
C04S 0.219(13) 0.276(14) 0.172(9) -0.046(9) -0.022(10) -0.066(10)
C04U 0.131(5) 0.234(9) 0.226(9) -0.055(7) -0.060(6) 0.004(6)
C04V 0.135(10) 0.239(11) 0.244(13) -0.061(10) -0.073(9) 0.004(9)
C04X 0.128(9) 0.287(13) 0.151(10) -0.045(9) -0.025(7) -0.043(8)
C04Y 0.180(11) 0.253(14) 0.216(10) -0.083(9) 0.009(8) -0.032(10)
C050 0.154(10) 0.239(10) 0.177(11) -0.046(9) -0.020(8) 0.014(8)
C051 0.147(10) 0.290(13) 0.178(10) -0.075(9) -0.027(8) 0.000(8)
C053 0.155(8) 0.247(12) 0.174(11) -0.069(10) 0.018(7) -0.037(8)
C054 0.173(11) 0.237(9) 0.149(9) -0.087(8) -0.031(8) 0.009(8)
C056 0.126(5) 0.231(8) 0.201(7) -0.068(6) -0.045(5) 0.006(5)
C058 0.174(10) 0.238(11) 0.193(12) -0.091(9) -0.051(8) -0.018(8)
C059 0.180(11) 0.239(11) 0.251(11) -0.045(10) -0.096(10) 0.001(10)
C05B 0.130(8) 0.242(14) 0.241(10) -0.056(9) -0.041(7) 0.003(10)
C05C 0.191(12) 0.248(11) 0.181(11) -0.050(10) -0.049(9) -0.012(9)
C05G 0.141(8) 0.288(15) 0.248(13) -0.119(11) 0.007(8) -0.003(9)
C05H 0.202(13) 0.286(13) 0.201(8) -0.093(8) 0.037(9) -0.003(10)
C05I 0.168(10) 0.264(12) 0.209(12) -0.043(9) -0.024(9) -0.022(8)
C05J 0.215(13) 0.246(12) 0.231(13) -0.087(10) -0.024(10) -0.054(10)
C05P 0.175(10) 0.241(11) 0.249(14) -0.088(10) -0.029(8) -0.003(9)

loop_
_atom_type_symbol
_atom_type_description
_atom_type_scat_dispersion_real
_atom_type_scat_dispersion_imag
_atom_type_scat_source
C C 0.0181 0.0091 'International Tables Vol C Tables 4.2.6.8 and 6.1.1.4'
H H 0.0000 0.0000 'International Tables Vol C Tables 4.2.6.8 and 6.1.1.4'
Cl Cl 0.3639 0.7018 'International Tables Vol C Tables 4.2.6.8 and 6.1.1.4'

loop_
_geom_angle_atom_site_label_1
_geom_angle_atom_site_label_2
_geom_angle_atom_site_label_3
_geom_angle
_geom_angle_site_symmetry_1
_geom_angle_site_symmetry_3
_geom_angle_publ_flag
C00G C007 C00P 118.1(18) . . ?
C00R C007 C00G 115(2) . . ?
C00R C007 C00P 126.4(18) . . ?
C00S C008 C01J 102.7(17) . . ?
C00X C008 C00S 119.5(17) . . ?
C00X C008 C01J 136.2(19) . . ?
C00J C00A H00A 114.2 . . ?
C00J C00A C00O 131.7(18) . . ?
C00O C00A H00A 114.2 . . ?
C00S C00B C00U 126.8(16) . . ?
C00S C00B C01H 128.0(19) . . ?
C00U C00B C01H 105.1(17) . . ?
C00J C00C C015 127(2) . . ?
C01I C00C C00J 118.9(16) . . ?
C01I C00C C015 113.3(18) . . ?
C01V C00D C018 118.6(19) . 2_566 ?
C026 C00D C018 118.9(19) . 2_566 ?
C026 C00D C01V 122.4(17) . . ?
C02C C00E C014 115(2) . . ?
C02C C00E C03W 120(2) . . ?
C03W C00E C014 125(2) . . ?
C00L C00F C03P 118.9(14) . . ?
C01M C00F C00L 117.4(15) . . ?
C01M C00F C03P 123.1(15) . . ?
C007 C00G C01I 111.5(18) . . ?
C007 C00G C02G 106.4(16) . . ?
C01I C00G C02G 141.0(17) . . ?
C012 C00H H00H 121.5 . . ?
C012 C00H C017 117.0(17) . . ?
C017 C00H H00H 121.5 . . ?
C00T C00I C01X 114.9(17) . . ?
C02T C00I C00T 119.5(15) . . ?
C02T C00I C01X 125.0(19) . . ?
C00A C00J C00C 127.6(19) . . ?
C00A C00J C02B 109.7(18) . . ?
C00C C00J C02B 119.6(17) . . ?
C013 C00K C02Q 117.0(18) . . ?
C01X C00K C013 127.0(16) . . ?
C01X C00K C02Q 113.6(18) . . ?
C00F C00L H00L 121.4 . . ?
C01T C00L C00F 117.2(15) . . ?
C01T C00L H00L 121.4 . . ?
C00S C00M C011 112.8(17) . . ?
C02H C00M C00S 126.4(19) . . ?
C02H C00M C011 120.7(16) . . ?
C016 C00N C01X 131.6(17) . . ?
C016 C00N C026 113(2) . . ?
C01X C00N C026 115.3(18) . . ?
C00A C00O C00W 113.5(12) . . ?
C00A C00O C01R 127.8(10) . . ?
C00W C00O C01R 118.0(10) . . ?
C007 C00P C00T 105.8(17) . . ?
C015 C00P C007 126.2(17) . . ?
C015 C00P C00T 128(2) . . ?
C00T C00Q C013 123(2) . . ?
C00T C00Q C02I 126.1(18) . . ?
C02I C00Q C013 111.2(19) . . ?
C007 C00R C01C 115.6(18) . . ?
C007 C00R C02I 127(2) . . ?
C02I C00R C01C 117.4(19) . . ?
C00B C00S C008 126.5(17) . . ?
C00B C00S C00M 121.0(18) . . ?
C00M C00S C008 112.5(18) . . ?
C00I C00T C00P 111.0(17) . . ?
C00Q C00T C00I 123.6(17) . . ?
C00Q C00T C00P 124(2) . . ?
C00B C00U C02J 117.8(18) . . ?
C00Y C00U C00B 119.8(16) . . ?
C00Y C00U C02J 122.3(19) . . ?
C00O C00W H00W 119.6 . . ?
C01G C00W C00O 120.8(14) . . ?
C01G C00W H00W 119.6 . . ?
C008 C00X H00X 116.5 . . ?
C008 C00X C019 127.1(19) . . ?
C019 C00X H00X 116.5 . . ?
C00U C00Y C02O 105.1(17) . . ?
C00U C00Y C032 127.2(16) . . ?
C032 C00Y C02O 127.7(17) . . ?
C015 C00Z H00Z 122.7 . . ?
C015 C00Z C02T 114.6(17) . . ?
C02T C00Z H00Z 122.7 . . ?
C01K C010 H010 118.8 . . ?
C01K C010 C01T 122.4(16) . . ?
C01T C010 H010 118.8 . . ?
C01N C011 C00M 118.4(18) . . ?
C02J C011 C00M 124.6(15) . . ?
C02J C011 C01N 116.4(18) . . ?
C00H C012 C021 125.5(19) . . ?
C00H C012 C02O 119.5(17) . . ?
C021 C012 C02O 114.9(16) . . ?
C00K C013 C00Q 114.9(19) . . ?
C00K C013 C028 124.3(16) . . ?
C00Q C013 C028 119.6(18) . . ?
C00E C014 H014 118.0 . . ?
C02W C014 C00E 124(2) . . ?
C02W C014 H014 118.0 . . ?
C00P C015 C00C 119(2) . . ?
C00P C015 C00Z 119.2(17) . . ?
C00Z C015 C00C 119.5(18) . . ?
C00N C016 C01S 119.5(17) . . ?
C00N C016 C02H 126(2) . . ?
C01S C016 C02H 113(2) . . ?
C00H C017 C045 113.2(13) . . ?
C01B C017 C00H 120.7(16) . . ?
C01B C017 C045 124.5(15) . . ?
C026 C018 C00D 115.0(16) . 2_566 ?
C02Q C018 C00D 119.7(19) . 2_566 ?
C02Q C018 C026 125.1(15) . . ?
C00X C019 H019 122.8 . . ?
C00X C019 C02H 114.4(18) . . ?
C02H C019 H019 122.8 . . ?
C028 C01A H01A 123.2 . . ?
C028 C01A C033 113.6(18) . . ?
C033 C01A H01A 123.2 . . ?
C017 C01B H01B 120.8 . . ?
C017 C01B C020 118.4(15) . . ?
C020 C01B H01B 120.8 . . ?
C00R C01C C02G 98.3(17) . . ?
C035 C01C C00R 125.1(18) . . ?
C035 C01C C02G 137(2) . . ?
C02Y C01D C03C 120.6(16) . . ?
C02Y C01D C03R 119.6(12) . . ?
C03C C01D C03R 119.7(12) . . ?
C01U C01E C023 124(2) . . ?
C01U C01E C027 121(2) . . ?
C023 C01E C027 115(2) . . ?
C02Y C01F C029 121.6(17) . . ?
C02Y C01F C031 126.9(19) . . ?
C031 C01F C029 110.1(17) . . ?
C00W C01G C03G 122.5(10) . . ?
C02B C01G C00W 117.2(13) . . ?
C02B C01G C03G 120.2(11) . . ?
C00B C01H C02O 108.5(15) . . ?
C025 C01H C00B 110.0(17) . . ?
C025 C01H C02O 141.3(15) . . ?
C00C C01I C00G 131.4(17) . . ?
C00C C01I H01I 114.3 . . ?
C00G C01I H01I 114.3 . . ?
C01Y C01J C008 110.5(18) . . ?
C025 C01J C008 130.3(19) . . ?
C025 C01J C01Y 119.0(17) . . ?
C010 C01K C01M 118.1(16) . . ?
C010 C01K C044 117.9(15) . . ?
C01M C01K C044 120.3(15) . . ?
C01Q C01L H01L 122.6 . . ?
C01Q C01L C038 115(2) . . ?
C038 C01L H01L 122.6 . . ?
C00F C01M C01K 123.4(15) . . ?
C00F C01M H01M 118.3 . . ?
C01K C01M H01M 118.3 . . ?
C011 C01N C01S 113.8(18) . . ?
C011 C01N C02E 116.2(19) . . ?
C02E C01N C01S 128.5(16) . . ?
C029 C01P C02J 123.9(16) . . ?
C029 C01P C03I 126.4(19) . . ?
C03I C01P C02J 109.6(17) . . ?
C01L C01Q C01W 128(2) . . ?
C01L C01Q C02O 112.1(19) . . ?
C01W C01Q C02O 118.6(19) . . ?
C00O C01R C02N 109.46(9) . . ?
C00O C01R C02R 109.48(9) . . ?
C00O C01R C039 109.49(9) . . ?
C02R C01R C02N 109.49(9) . . ?
C02R C01R C039 109.45(7) . . ?
C039 C01R C02N 109.45(7) . . ?
C016 C01S C01N 128.5(17) . . ?
C016 C01S C01V 120(2) . . ?
C01V C01S C01N 109.4(18) . . ?
C00L C01T C02G 116.1(15) . . ?
C010 C01T C00L 120.7(15) . . ?
C010 C01T C02G 123.1(15) . . ?
C01E C01U H01U 119.0 . . ?
C01E C01U C03X 122(3) . . ?
C03X C01U H01U 119.0 . . ?
C00D C01V C01S 115.7(18) . . ?
C00D C01V H01V 122.2 . . ?
C01S C01V H01V 122.2 . . ?
C01Q C01W H01W 122.6 . . ?
C01Z C01W C01Q 115(2) . . ?
C01Z C01W H01W 122.6 . . ?
C00K C01X C00I 115.9(19) . . ?
C00K C01X C00N 129.5(16) . . ?
C00N C01X C00I 114.6(18) . . ?
C01J C01Y C02V 124.2(17) . . ?
C02X C01Y C01J 131(2) . . ?
C02X C01Y C02V 104.0(18) . . ?
C01W C01Z C02M 119(2) . . ?
C01W C01Z C03Y 118.6(19) . . ?
C02M C01Z C03Y 121.8(16) . . ?
C021 C020 C01B 109.4(12) . . ?
C021 C020 C03U 126.3(11) . . ?
C03U C020 C01B 121.5(9) . . ?
C012 C021 H021 118.0 . . ?
C020 C021 C012 124.0(16) . . ?
C020 C021 H021 118.0 . . ?
C01E C023 H023 119.6 . . ?
C02D C023 C01E 121(2) . . ?
C02D C023 H023 119.6 . . ?
H02A C024 H02B 109.5 . . ?
H02A C024 H02C 109.5 . . ?
H02B C024 H02C 109.5 . . ?
C03P C024 H02A 109.5 . . ?
C03P C024 H02B 109.5 . . ?
C03P C024 H02C 109.5 . . ?
C01H C025 H025 119.1 . . ?
C01J C025 C01H 121.8(16) . . ?
C01J C025 H025 119.1 . . ?
C00D C026 C00N 121(2) . . ?
C00D C026 C018 126.0(17) . . ?
C00N C026 C018 112.5(18) . . ?
C01E C027 C048 107.5(14) . . ?
C01E C027 C050 109.1(15) . . ?
C01E C027 C05C 118.4(17) . . ?
C048 C027 C050 105.8(13) . . ?
C048 C027 C05C 107.3(15) . . ?
C05C C027 C050 108.0(15) . . ?
C013 C028 H028 119.1 . . ?
C01A C028 C013 121.7(16) . . ?
C01A C028 H028 119.1 . . ?
C01P C029 C01F 124.2(16) . . ?
C01P C029 C032 124.0(18) . . ?
C032 C029 C01F 111.5(16) . . ?
H02D C02A H02E 109.5 . . ?
H02D C02A H02F 109.5 . . ?
H02E C02A H02F 109.5 . . ?
C03G C02A H02D 109.5 . . ?
C03G C02A H02E 109.5 . . ?
C03G C02A H02F 109.5 . . ?
C00J C02B H02G 117.2 . . ?
C01G C02B C00J 125.7(15) . . ?
C01G C02B H02G 117.2 . . ?
C00E C02C H02H 117.8 . . ?
C00E C02C C03B 124(2) . . ?
C03B C02C H02H 117.8 . . ?
C023 C02D C02U 129(2) . . ?
C023 C02D C03E 113(2) . . ?
C02U C02D C03E 117.8(18) . . ?
C01N C02E H02I 117.0 . . ?
C03I C02E C01N 126.0(15) . . ?
C03I C02E H02I 117.0 . . ?
C00G C02G C01C 104.1(14) . . ?
C00G C02G C01T 111.5(15) . . ?
C00G C02G C02W 113.6(15) . . ?
C01T C02G C01C 114.2(14) . . ?
C01T C02G C02W 109.8(14) . . ?
C02W C02G C01C 103.4(13) . . ?
C00M C02H C016 124(2) . . ?
C00M C02H C019 117.7(16) . . ?
C019 C02H C016 117.3(19) . . ?
C00R C02I C00Q 110.0(19) . . ?
C033 C02I C00Q 130.1(19) . . ?
C033 C02I C00R 119(2) . . ?
C011 C02J C00U 116.8(18) . . ?
C011 C02J C01P 131.5(15) . . ?
C01P C02J C00U 111.6(17) . . ?
H02J C02K H02K 109.5 . . ?
H02J C02K H02L 109.5 . . ?
H02K C02K H02L 109.5 . . ?
C03D C02K H02J 109.5 . . ?
C03D C02K H02K 109.5 . . ?
C03D C02K H02L 109.5 . . ?
H02M C02L H02N 109.5 . . ?
H02M C02L H02O 109.5 . . ?
H02N C02L H02O 109.5 . . ?
C03D C02L H02M 109.5 . . ?
C03D C02L H02N 109.5 . . ?
C03D C02L H02O 109.5 . . ?
C01Z C02M H02P 120.6 . . ?
C038 C02M C01Z 119(2) . . ?
C038 C02M H02P 120.6 . . ?
C01R C02N H02Q 109.5 . . ?
C01R C02N H02R 109.5 . . ?
C01R C02N H02S 109.5 . . ?
H02Q C02N H02R 109.5 . . ?
H02Q C02N H02S 109.5 . . ?
H02R C02N H02S 109.5 . . ?
C00Y C02O C012 115.7(13) . . ?
C00Y C02O C01Q 107.2(13) . . ?
C01H C02O C00Y 101.5(14) . . ?
C01H C02O C012 109.5(14) . . ?
C01H C02O C01Q 112.9(15) . . ?
C01Q C02O C012 109.9(14) . . ?
C03X C02P C03Z 110.5(17) . . ?
C04G C02P C03X 115.8(19) . . ?
C04G C02P C03Z 104.8(16) . . ?
C04O C02P C03X 106.2(19) . . ?
C04O C02P C03Z 112.3(19) . . ?
C04O C02P C04G 107.4(19) . . ?
C00K C02Q H02T 120.2 . . ?
C018 C02Q C00K 119.6(18) . . ?
C018 C02Q H02T 120.2 . . ?
C01R C02R H02U 109.5 . . ?
C01R C02R H02V 109.5 . . ?
C01R C02R H02W 109.5 . . ?
H02U C02R H02V 109.5 . . ?
H02U C02R H02W 109.5 . . ?
H02V C02R H02W 109.5 . . ?
C03B C02S C03T 115.6(14) . . ?
C03B C02S C04X 114.2(16) . . ?
C03B C02S C051 104.5(14) . . ?
C03T C02S C04X 106.3(13) . . ?
C051 C02S C03T 110.0(14) . . ?
C051 C02S C04X 105.9(14) . . ?
C00I C02T C00Z 126.6(18) . . ?
C00I C02T H02X 116.7 . . ?
C00Z C02T H02X 116.7 . . ?
C02D C02U C033 118.5(17) . . ?
C035 C02U C02D 124.1(19) . . ?
C035 C02U C033 117.2(18) . . ?
C01Y C02V H02Y 117.2 . . ?
C02Z C02V C01Y 125.6(15) . . ?
C02Z C02V H02Y 117.2 . . ?
C014 C02W C02G 117.8(19) . . ?
C014 C02W C047 120(2) . . ?
C047 C02W C02G 122(2) . . ?
C01Y C02X H02Z 111.5 . . ?
C056 C02X C01Y 137(2) . . ?
C056 C02X H02Z 111.5 . . ?
C01D C02Y C01F 114.3(17) . . ?
C01D C02Y H02 122.8 . . ?
C01F C02Y H02 122.8 . . ?
C02V C02Z C03D 120.9(11) . . ?
C02V C02Z C03M 117.6(13) . . ?
C03M C02Z C03D 121.2(11) . . ?
C04N C030 C049 109.50(12) . . ?
C04N C030 C05G 109.48(11) . . ?
C04N C030 C05H 109.49(11) . . ?
C05G C030 C049 109.45(12) . . ?
C05H C030 C049 109.46(12) . . ?
C05H C030 C05G 109.44(9) . . ?
C01F C031 H031 121.5 . . ?
C01F C031 C049 117.0(17) . . ?
C049 C031 H031 121.5 . . ?
C00Y C032 H032 124.6 . . ?
C029 C032 C00Y 110.8(16) . . ?
C029 C032 H032 124.6 . . ?
C01A C033 C02U 113.5(17) . . ?
C02I C033 C01A 122(2) . . ?
C02I C033 C02U 124.0(19) . . ?
C01C C035 C02U 117(2) . . ?
C01C C035 H035 121.4 . . ?
C02U C035 H035 121.4 . . ?
C01L C038 C03O 123(2) . . ?
C02M C038 C01L 122(2) . . ?
C02M C038 C03O 113(2) . . ?
C01R C039 H03A 109.5 . . ?
C01R C039 H03B 109.5 . . ?
C01R C039 H03C 109.5 . . ?
H03A C039 H03B 109.5 . . ?
H03A C039 H03C 109.5 . . ?
H03B C039 H03C 109.5 . . ?
C02S C03B C02C 122.9(18) . . ?
C02S C03B C047 120(2) . . ?
C047 C03B C02C 115.1(19) . . ?
C01D C03C H03D 117.8 . . ?
C049 C03C C01D 124.5(17) . . ?
C049 C03C H03D 117.8 . . ?
C02K C03D C041 109.42(10) . . ?
C02L C03D C02K 109.53(11) . . ?
C02L C03D C041 109.43(10) . . ?
C02Z C03D C02K 109.50(11) . . ?
C02Z C03D C02L 109.49(11) . . ?
C02Z C03D C041 109.46(11) . . ?
C02D C03E H03E 118.8 . . ?
C03X C03E C02D 122(2) . . ?
C03X C03E H03E 118.8 . . ?
H03F C03F H03G 109.5 . . ?
H03F C03F H03H 109.5 . . ?
H03G C03F H03H 109.5 . . ?
C03G C03F H03F 109.5 . . ?
C03G C03F H03G 109.5 . . ?
C03G C03F H03H 109.5 . . ?
C01G C03G C02A 109.45(9) . . ?
C03F C03G C01G 109.47(9) . . ?
C03F C03G C02A 109.47(9) . . ?
C03H C03G C01G 109.50(9) . . ?
C03H C03G C02A 109.47(7) . . ?
C03H C03G C03F 109.47(7) . . ?
C03G C03H H03I 109.5 . . ?
C03G C03H H03J 109.5 . . ?
C03G C03H H03K 109.5 . . ?
H03I C03H H03J 109.5 . . ?
H03I C03H H03K 109.5 . . ?
H03J C03H H03K 109.5 . . ?
C01P C03I H03L 120.3 . . ?
C02E C03I C01P 119.5(17) . . ?
C02E C03I H03L 120.3 . . ?
H03M C03J H03N 109.5 . . ?
H03M C03J H03O 109.5 . . ?
H03N C03J H03O 109.5 . . ?
C045 C03J H03M 109.5 . . ?
C045 C03J H03N 109.5 . . ?
C045 C03J H03O 109.5 . . ?
H03P C03L H03Q 109.5 . . ?
H03P C03L H03R 109.5 . . ?
H03Q C03L H03R 109.5 . . ?
C044 C03L H03P 109.5 . . ?
C044 C03L H03Q 109.5 . . ?
C044 C03L H03R 109.5 . . ?
C02Z C03M H03S 121.1 . . ?
C056 C03M C02Z 117.8(17) . . ?
C056 C03M H03S 121.1 . . ?
C038 C03O C04Y 116.2(16) . . ?
C038 C03O C05J 124.6(16) . . ?
C038 C03O C05P 106.4(15) . . ?
C04Y C03O C05J 106.1(16) . . ?
C05P C03O C04Y 102.3(14) . . ?
C05P C03O C05J 97.3(16) . . ?
C024 C03P C00F 105.4(14) . . ?
C024 C03P C03S 116.4(17) . . ?
C03S C03P C00F 108.8(13) . . ?
C054 C03P C00F 100.4(16) . . ?
C054 C03P C024 114.1(16) . . ?
C054 C03P C03S 110.2(17) . . ?
H03T C03Q H03U 109.5 . . ?
H03T C03Q H03V 109.5 . . ?
H03U C03Q H03V 109.5 . . ?
C03U C03Q H03T 109.5 . . ?
C03U C03Q H03U 109.5 . . ?
C03U C03Q H03V 109.5 . . ?
C01D C03R C04F 112.1(6) . . ?
C01D C03R C04S 112.1(6) . . ?
C01D C03R C05I 112.1(6) . . ?
C04S C03R C04F 106.7(7) . . ?
C04S C03R C05I 106.7(7) . . ?
C05I C03R C04F 106.7(7) . . ?
C03P C03S H03W 109.5 . . ?
C03P C03S H03X 109.5 . . ?
C03P C03S H03Y 109.5 . . ?
H03W C03S H03X 109.5 . . ?
H03W C03S H03Y 109.5 . . ?
H03X C03S H03Y 109.5 . . ?
C02S C03T H03Z 109.5 . . ?
C02S C03T H 109.5 . . ?
C02S C03T HA 109.5 . . ?
H03Z C03T H 109.5 . . ?
H03Z C03T HA 109.5 . . ?
H C03T HA 109.5 . . ?
C020 C03U C04R 109.44(10) . . ?
C03Q C03U C020 109.48(10) . . ?
C03Q C03U C04R 109.49(7) . . ?
C04M C03U C020 109.49(10) . . ?
C04M C03U C03Q 109.45(10) . . ?
C04M C03U C04R 109.48(7) . . ?
H03 C03V HB 109.5 . . ?
H03 C03V HC 109.5 . . ?
HB C03V HC 109.5 . . ?
C03Y C03V H03 109.5 . . ?
C03Y C03V HB 109.5 . . ?
C03Y C03V HC 109.5 . . ?
C00E C03W C04K 113.9(17) . . ?
C00E C03W C04L 117(2) . . ?
C00E C03W C053 110.3(17) . . ?
C04K C03W C053 110.3(17) . . ?
C04L C03W C04K 101.9(16) . . ?
C04L C03W C053 102.3(16) . . ?
C01U C03X C02P 123(2) . . ?
C03E C03X C01U 118(2) . . ?
C03E C03X C02P 120(2) . . ?
C03V C03Y C01Z 108.8(13) . . ?
C03V C03Y C04Q 113.9(6) . . ?
C03V C03Y C058 113.9(6) . . ?
C04Q C03Y C01Z 100.6(12) . . ?
C04Q C03Y C058 113.9(6) . . ?
C058 C03Y C01Z 104.3(12) . . ?
C02P C03Z H1 109.5 . . ?
C02P C03Z HD 109.5 . . ?
C02P C03Z HE 109.5 . . ?
H1 C03Z HD 109.5 . . ?
H1 C03Z HE 109.5 . . ?
HD C03Z HE 109.5 . . ?
H04A C040 H04B 109.5 . . ?
H04A C040 H04C 109.5 . . ?
H04B C040 H04C 109.5 . . ?
C045 C040 H04A 109.5 . . ?
C045 C040 H04B 109.5 . . ?
C045 C040 H04C 109.5 . . ?
C03D C041 H04D 109.5 . . ?
C03D C041 H04E 109.5 . . ?
C03D C041 H04F 109.5 . . ?
H04D C041 H04E 109.5 . . ?
H04D C041 H04F 109.5 . . ?
H04E C041 H04F 109.5 . . ?
C03L C044 C01K 109.3(14) . . ?
C03L C044 C04E 108.5(16) . . ?
C046 C044 C01K 105.9(16) . . ?
C046 C044 C03L 110.9(17) . . ?
C046 C044 C04E 109.9(16) . . ?
C04E C044 C01K 112.4(15) . . ?
C017 C045 C03J 110.2(13) . . ?
C017 C045 C040 96.6(12) . . ?
C03J C045 C040 111.8(11) . . ?
C04A C045 C017 114.0(14) . . ?
C04A C045 C03J 108.7(13) . . ?
C04A C045 C040 115.1(11) . . ?
C044 C046 H04G 109.5 . . ?
C044 C046 H04H 109.5 . . ?
C044 C046 H04I 109.5 . . ?
H04G C046 H04H 109.5 . . ?
H04G C046 H04I 109.5 . . ?
H04H C046 H04I 109.5 . . ?
C02W C047 H047 119.7 . . ?
C03B C047 C02W 121(2) . . ?
C03B C047 H047 119.7 . . ?
C027 C048 H04J 109.5 . . ?
C027 C048 H04K 109.5 . . ?
C027 C048 H04L 109.5 . . ?
H04J C048 H04K 109.5 . . ?
H04J C048 H04L 109.5 . . ?
H04K C048 H04L 109.5 . . ?
C031 C049 C030 125.3(11) . . ?
C03C C049 C030 118.8(12) . . ?
C03C C049 C031 115.8(12) . . ?
C045 C04A H04M 109.5 . . ?
C045 C04A H04N 109.5 . . ?
C045 C04A H04O 109.5 . . ?
H04M C04A H04N 109.5 . . ?
H04M C04A H04O 109.5 . . ?
H04N C04A H04O 109.5 . . ?
C044 C04E H04P 109.5 . . ?
C044 C04E H04Q 109.5 . . ?
C044 C04E H04R 109.5 . . ?
H04P C04E H04Q 109.5 . . ?
H04P C04E H04R 109.5 . . ?
H04Q C04E H04R 109.5 . . ?
C03R C04F H04S 109.5 . . ?
C03R C04F H04T 109.5 . . ?
C03R C04F H04U 109.5 . . ?
H04S C04F H04T 109.5 . . ?
H04S C04F H04U 109.5 . . ?
H04T C04F H04U 109.5 . . ?
C02P C04G H04V 109.5 . . ?
C02P C04G H04W 109.5 . . ?
C02P C04G H04X 109.5 . . ?
H04V C04G H04W 109.5 . . ?
H04V C04G H04X 109.5 . . ?
H04W C04G H04X 109.5 . . ?
C03W C04K H04Y 109.5 . . ?
C03W C04K HF 109.5 . . ?
C03W C04K HG 109.5 . . ?
H04Y C04K HF 109.5 . . ?
H04Y C04K HG 109.5 . . ?
HF C04K HG 109.5 . . ?
C03W C04L H04Z 109.5 . . ?
C03W C04L HH 109.5 . . ?
C03W C04L HI 109.5 . . ?
H04Z C04L HH 109.5 . . ?
H04Z C04L HI 109.5 . . ?
HH C04L HI 109.5 . . ?
C03U C04M H04 109.5 . . ?
C03U C04M HJ 109.5 . . ?
C03U C04M HK 109.5 . . ?
H04 C04M HJ 109.5 . . ?
H04 C04M HK 109.5 . . ?
HJ C04M HK 109.5 . . ?
C030 C04N H2 109.5 . . ?
C030 C04N HL 109.5 . . ?
C030 C04N HM 109.5 . . ?
H2 C04N HL 109.5 . . ?
H2 C04N HM 109.5 . . ?
HL C04N HM 109.5 . . ?
C02P C04O H3 109.5 . . ?
C02P C04O HN 109.5 . . ?
C02P C04O HO 109.5 . . ?
H3 C04O HN 109.5 . . ?
H3 C04O HO 109.5 . . ?
HN C04O HO 109.5 . . ?
C03Y C04Q H4 109.5 . . ?
C03Y C04Q HP 109.5 . . ?
C03Y C04Q HQ 109.5 . . ?
H4 C04Q HP 109.5 . . ?
H4 C04Q HQ 109.5 . . ?
HP C04Q HQ 109.5 . . ?
C03U C04R H5 109.5 . . ?
C03U C04R HR 109.5 . . ?
C03U C04R HS 109.5 . . ?
H5 C04R HR 109.5 . . ?
H5 C04R HS 109.5 . . ?
HR C04R HS 109.5 . . ?
C03R C04S H6 109.5 . . ?
C03R C04S HT 109.5 . . ?
C03R C04S HU 109.5 . . ?
H6 C04S HT 109.5 . . ?
H6 C04S HU 109.5 . . ?
HT C04S HU 109.5 . . ?
C04V C04U C056 106.1(14) . . ?
C04V C04U C059 110.1(8) . . ?
C04V C04U C05B 110.2(8) . . ?
C059 C04U C056 110.1(13) . . ?
C05B C04U C056 110.2(13) . . ?
C05B C04U C059 110.1(8) . . ?
C04U C04V H7 109.5 . . ?
C04U C04V HV 109.5 . . ?
C04U C04V HW 109.5 . . ?
H7 C04V HV 109.5 . . ?
H7 C04V HW 109.5 . . ?
HV C04V HW 109.5 . . ?
C02S C04X H8 109.5 . . ?
C02S C04X HX 109.5 . . ?
C02S C04X HY 109.5 . . ?
H8 C04X HX 109.5 . . ?
H8 C04X HY 109.5 . . ?
HX C04X HY 109.5 . . ?
C03O C04Y H9 109.5 . . ?
C03O C04Y HZ 109.5 . . ?
C03O C04Y H12 109.5 . . ?
H9 C04Y HZ 109.5 . . ?
H9 C04Y H12 109.5 . . ?
HZ C04Y H12 109.5 . . ?
C027 C050 H05A 109.5 . . ?
C027 C050 H05B 109.5 . . ?
C027 C050 H05C 109.5 . . ?
H05A C050 H05B 109.5 . . ?
H05A C050 H05C 109.5 . . ?
H05B C050 H05C 109.5 . . ?
C02S C051 H05D 109.5 . . ?
C02S C051 H05E 109.5 . . ?
C02S C051 H05F 109.5 . . ?
H05D C051 H05E 109.5 . . ?
H05D C051 H05F 109.5 . . ?
H05E C051 H05F 109.5 . . ?
C03W C053 H05G 109.5 . . ?
C03W C053 H05H 109.5 . . ?
C03W C053 H05I 109.5 . . ?
H05G C053 H05H 109.5 . . ?
H05G C053 H05I 109.5 . . ?
H05H C053 H05I 109.5 . . ?
C03P C054 H05J 109.5 . . ?
C03P C054 H05K 109.5 . . ?
C03P C054 H05L 109.5 . . ?
H05J C054 H05K 109.5 . . ?
H05J C054 H05L 109.5 . . ?
H05K C054 H05L 109.5 . . ?
C02X C056 C03M 117(2) . . ?
C02X C056 C04U 129(2) . . ?
C03M C056 C04U 113.6(17) . . ?
C03Y C058 H05M 109.5 . . ?
C03Y C058 H05N 109.5 . . ?
C03Y C058 H05O 109.5 . . ?
H05M C058 H05N 109.5 . . ?
H05M C058 H05O 109.5 . . ?
H05N C058 H05O 109.5 . . ?
C04U C059 H05P 109.5 . . ?
C04U C059 H05Q 109.5 . . ?
C04U C059 H05R 109.5 . . ?
H05P C059 H05Q 109.5 . . ?
H05P C059 H05R 109.5 . . ?
H05Q C059 H05R 109.5 . . ?
C04U C05B H05S 109.5 . . ?
C04U C05B H05T 109.5 . . ?
C04U C05B H05U 109.5 . . ?
H05S C05B H05T 109.5 . . ?
H05S C05B H05U 109.5 . . ?
H05T C05B H05U 109.5 . . ?
C027 C05C H05V 109.5 . . ?
C027 C05C H05W 109.5 . . ?
C027 C05C H05X 109.5 . . ?
H05V C05C H05W 109.5 . . ?
H05V C05C H05X 109.5 . . ?
H05W C05C H05X 109.5 . . ?
C030 C05G H05Y 109.5 . . ?
C030 C05G H13 109.5 . . ?
C030 C05G H14 109.5 . . ?
H05Y C05G H13 109.5 . . ?
H05Y C05G H14 109.5 . . ?
H13 C05G H14 109.5 . . ?
C030 C05H H05Z 109.5 . . ?
C030 C05H H15 109.5 . . ?
C030 C05H H16 109.5 . . ?
H05Z C05H H15 109.5 . . ?
H05Z C05H H16 109.5 . . ?
H15 C05H H16 109.5 . . ?
C03R C05I H05 109.5 . . ?
C03R C05I H17 109.5 . . ?
C03R C05I H18 109.5 . . ?
H05 C05I H17 109.5 . . ?
H05 C05I H18 109.5 . . ?
H17 C05I H18 109.5 . . ?
C03O C05J H10 109.5 . . ?
C03O C05J H19 109.5 . . ?
C03O C05J H20 109.5 . . ?
H10 C05J H19 109.5 . . ?
H10 C05J H20 109.5 . . ?
H19 C05J H20 109.5 . . ?
C03O C05P H11 109.5 . . ?
C03O C05P H21 109.5 . . ?
C03O C05P H22 109.5 . . ?
H11 C05P H21 109.5 . . ?
H11 C05P H22 109.5 . . ?
H21 C05P H22 109.5 . . ?

loop_
_geom_bond_atom_site_label_1
_geom_bond_atom_site_label_2
_geom_bond_distance
_geom_bond_site_symmetry_2
_geom_bond_publ_flag
C007 C00G 1.382(18) . ?
C007 C00P 1.49(2) . ?
C007 C00R 1.26(2) . ?
C008 C00S 1.46(2) . ?
C008 C00X 1.27(2) . ?
C008 C01J 1.58(2) . ?
C00A H00A 0.9500 . ?
C00A C00J 1.306(18) . ?
C00A C00O 1.320(18) . ?
C00B C00S 1.30(2) . ?
C00B C00U 1.40(2) . ?
C00B C01H 1.464(14) . ?
C00C C00J 1.37(2) . ?
C00C C015 1.435(19) . ?
C00C C01I 1.37(2) . ?
C00D C018 1.597(18) 2_566 ?
C00D C01V 1.38(2) . ?
C00D C026 1.29(2) . ?
C00E C014 1.43(2) . ?
C00E C02C 1.36(2) . ?
C00E C03W 1.41(3) . ?
C00F C00L 1.493(17) . ?
C00F C01M 1.265(18) . ?
C00F C03P 1.67(2) . ?
C00G C01I 1.482(15) . ?
C00G C02G 1.53(2) . ?
C00H H00H 0.9500 . ?
C00H C012 1.16(2) . ?
C00H C017 1.498(19) . ?
C00I C00T 1.47(2) . ?
C00I C01X 1.545(14) . ?
C00I C02T 1.36(2) . ?
C00J C02B 1.44(2) . ?
C00K C013 1.43(2) . ?
C00K C01X 1.34(2) . ?
C00K C02Q 1.498(18) . ?
C00L H00L 0.9500 . ?
C00L C01T 1.344(18) . ?
C00M C00S 1.462(18) . ?
C00M C011 1.55(2) . ?
C00M C02H 1.31(2) . ?
C00N C016 1.34(2) . ?
C00N C01X 1.44(2) . ?
C00N C026 1.485(19) . ?
C00O C00W 1.427(18) . ?
C00O C01R 1.531(6) . ?
C00P C00T 1.521(19) . ?
C00P C015 1.33(2) . ?
C00Q C00T 1.29(2) . ?
C00Q C013 1.454(18) . ?
C00Q C02I 1.42(2) . ?
C00R C01C 1.50(2) . ?
C00R C02I 1.420(19) . ?
C00U C00Y 1.28(2) . ?
C00U C02J 1.494(14) . ?
C00W H00W 0.9500 . ?
C00W C01G 1.380(17) . ?
C00X H00X 0.9500 . ?
C00X C019 1.412(18) . ?
C00Y C02O 1.625(19) . ?
C00Y C032 1.48(2) . ?
C00Z H00Z 0.9500 . ?
C00Z C015 1.43(2) . ?
C00Z C02T 1.470(18) . ?
C010 H010 0.9500 . ?
C010 C01K 1.307(17) . ?
C010 C01T 1.342(18) . ?
C011 C01N 1.421(17) . ?
C011 C02J 1.34(2) . ?
C012 C021 1.371(18) . ?
C012 C02O 1.67(2) . ?
C013 C028 1.50(2) . ?
C014 H014 0.9500 . ?
C014 C02W 1.30(2) . ?
C016 C01S 1.38(2) . ?
C016 C02H 1.483(19) . ?
C017 C01B 1.245(17) . ?
C017 C045 1.610(12) . ?
C018 C026 1.53(2) . ?
C018 C02Q 1.35(2) . ?
C019 H019 0.9500 . ?
C019 C02H 1.47(2) . ?
C01A H01A 0.9500 . ?
C01A C028 1.35(2) . ?
C01A C033 1.513(19) . ?
C01B H01B 0.9500 . ?
C01B C020 1.57(2) . ?
C01C C02G 1.65(2) . ?
C01C C035 1.26(2) . ?
C01D C02Y 1.31(2) . ?
C01D C03C 1.416(19) . ?
C01D C03R 1.539(2) . ?
C01E C01U 1.26(2) . ?
C01E C023 1.44(3) . ?
C01E C027 1.50(2) . ?
C01F C029 1.546(16) . ?
C01F C02Y 1.35(2) . ?
C01F C031 1.378(19) . ?
C01G C02B 1.303(18) . ?
C01G C03G 1.550(7) . ?
C01H C025 1.44(2) . ?
C01H C02O 1.52(2) . ?
C01I H01I 0.9500 . ?
C01J C01Y 1.47(2) . ?
C01J C025 1.28(2) . ?
C01K C01M 1.403(19) . ?
C01K C044 1.67(2) . ?
C01L H01L 0.9500 . ?
C01L C01Q 1.29(2) . ?
C01L C038 1.42(2) . ?
C01M H01M 0.9500 . ?
C01N C01S 1.50(2) . ?
C01N C02E 1.42(2) . ?
C01P C029 1.33(2) . ?
C01P C02J 1.48(2) . ?
C01P C03I 1.457(17) . ?
C01Q C01W 1.42(2) . ?
C01Q C02O 1.65(2) . ?
C01R C02N 1.531(6) . ?
C01R C02R 1.531(6) . ?
C01R C039 1.531(6) . ?
C01S C01V 1.417(17) . ?
C01T C02G 1.550(19) . ?
C01U H01U 0.9500 . ?
C01U C03X 1.41(2) . ?
C01V H01V 0.9500 . ?
C01W H01W 0.9500 . ?
C01W C01Z 1.36(2) . ?
C01Y C02V 1.47(2) . ?
C01Y C02X 1.383(19) . ?
C01Z C02M 1.47(2) . ?
C01Z C03Y 1.67(2) . ?
C020 C021 1.309(17) . ?
C020 C03U 1.503(7) . ?
C021 H021 0.9500 . ?
C023 H023 0.9500 . ?
C023 C02D 1.39(2) . ?
C024 H02A 0.9800 . ?
C024 H02B 0.9800 . ?
C024 H02C 0.9800 . ?
C024 C03P 1.49(2) . ?
C025 H025 0.9500 . ?
C027 C048 1.539(2) . ?
C027 C050 1.541(2) . ?
C027 C05C 1.539(2) . ?
C028 H028 0.9500 . ?
C029 C032 1.456(18) . ?
C02A H02D 0.9800 . ?
C02A H02E 0.9800 . ?
C02A H02F 0.9800 . ?
C02A C03G 1.550(7) . ?
C02B H02G 0.9500 . ?
C02C H02H 0.9500 . ?
C02C C03B 1.44(2) . ?
C02D C02U 1.45(2) . ?
C02D C03E 1.52(2) . ?
C02E H02I 0.9500 . ?
C02E C03I 1.41(2) . ?
C02G C02W 1.57(2) . ?
C02I C033 1.21(2) . ?
C02K H02J 0.9800 . ?
C02K H02K 0.9800 . ?
C02K H02L 0.9800 . ?
C02K C03D 1.5398(15) . ?
C02L H02M 0.9800 . ?
C02L H02N 0.9800 . ?
C02L H02O 0.9800 . ?
C02L C03D 1.5398(15) . ?
C02M H02P 0.9500 . ?
C02M C038 1.34(2) . ?
C02N H02Q 0.9800 . ?
C02N H02R 0.9800 . ?
C02N H02S 0.9800 . ?
C02P C03X 1.55(3) . ?
C02P C03Z 1.58(2) . ?
C02P C04G 1.53(2) . ?
C02P C04O 1.33(2) . ?
C02Q H02T 0.9500 . ?
C02R H02U 0.9800 . ?
C02R H02V 0.9800 . ?
C02R H02W 0.9800 . ?
C02S C03B 1.39(2) . ?
C02S C03T 1.540(2) . ?
C02S C04X 1.540(2) . ?
C02S C051 1.539(2) . ?
C02T H02X 0.9500 . ?
C02U C033 1.566(16) . ?
C02U C035 1.401(19) . ?
C02V H02Y 0.9500 . ?
C02V C02Z 1.386(18) . ?
C02W C047 1.41(2) . ?
C02X H02Z 0.9500 . ?
C02X C056 1.25(2) . ?
C02Y H02 0.9500 . ?
C02Z C03D 1.5398(17) . ?
C02Z C03M 1.432(18) . ?
C030 C049 1.5407(17) . ?
C030 C04N 1.540(2) . ?
C030 C05G 1.5406(15) . ?
C030 C05H 1.5406(15) . ?
C031 H031 0.9500 . ?
C031 C049 1.40(2) . ?
C032 H032 0.9500 . ?
C035 H035 0.9500 . ?
C038 C03O 1.53(2) . ?
C039 H03A 0.9800 . ?
C039 H03B 0.9800 . ?
C039 H03C 0.9800 . ?
C03B C047 1.40(2) . ?
C03C H03D 0.9500 . ?
C03C C049 1.31(2) . ?
C03D C041 1.541(2) . ?
C03E H03E 0.9500 . ?
C03E C03X 1.39(2) . ?
C03F H03F 0.9800 . ?
C03F H03G 0.9800 . ?
C03F H03H 0.9800 . ?
C03F C03G 1.550(7) . ?
C03G C03H 1.550(7) . ?
C03H H03I 0.9800 . ?
C03H H03J 0.9800 . ?
C03H H03K 0.9800 . ?
C03I H03L 0.9500 . ?
C03J H03M 0.9800 . ?
C03J H03N 0.9800 . ?
C03J H03O 0.9800 . ?
C03J C045 1.610(12) . ?
C03L H03P 0.9800 . ?
C03L H03Q 0.9800 . ?
C03L H03R 0.9800 . ?
C03L C044 1.583(19) . ?
C03M H03S 0.9500 . ?
C03M C056 1.39(2) . ?
C03O C04Y 1.540(2) . ?
C03O C05J 1.540(2) . ?
C03O C05P 1.540(2) . ?
C03P C03S 1.55(2) . ?
C03P C054 1.46(2) . ?
C03Q H03T 0.9800 . ?
C03Q H03U 0.9800 . ?
C03Q H03V 0.9800 . ?
C03Q C03U 1.503(7) . ?
C03R C04F 1.540(2) . ?
C03R C04S 1.540(2) . ?
C03R C05I 1.539(2) . ?
C03S H03W 0.9800 . ?
C03S H03X 0.9800 . ?
C03S H03Y 0.9800 . ?
C03T H03Z 0.9800 . ?
C03T H 0.9800 . ?
C03T HA 0.9800 . ?
C03U C04M 1.503(7) . ?
C03U C04R 1.503(7) . ?
C03V H03 0.9800 . ?
C03V HB 0.9800 . ?
C03V HC 0.9800 . ?
C03V C03Y 1.463(9) . ?
C03W C04K 1.54(2) . ?
C03W C04L 1.48(2) . ?
C03W C053 1.57(2) . ?
C03Y C04Q 1.463(9) . ?
C03Y C058 1.463(9) . ?
C03Z H1 0.9800 . ?
C03Z HD 0.9800 . ?
C03Z HE 0.9800 . ?
C040 H04A 0.9800 . ?
C040 H04B 0.9800 . ?
C040 H04C 0.9800 . ?
C040 C045 1.610(12) . ?
C041 H04D 0.9800 . ?
C041 H04E 0.9800 . ?
C041 H04F 0.9800 . ?
C044 C046 1.42(2) . ?
C044 C04E 1.58(2) . ?
C045 C04A 1.55(2) . ?
C046 H04G 0.9800 . ?
C046 H04H 0.9800 . ?
C046 H04I 0.9800 . ?
C047 H047 0.9500 . ?
C048 H04J 0.9800 . ?
C048 H04K 0.9800 . ?
C048 H04L 0.9800 . ?
C04A H04M 0.9800 . ?
C04A H04N 0.9800 . ?
C04A H04O 0.9800 . ?
C04E H04P 0.9800 . ?
C04E H04Q 0.9800 . ?
C04E H04R 0.9800 . ?
C04F H04S 0.9800 . ?
C04F H04T 0.9800 . ?
C04F H04U 0.9800 . ?
C04G H04V 0.9800 . ?
C04G H04W 0.9800 . ?
C04G H04X 0.9800 . ?
C04K H04Y 0.9800 . ?
C04K HF 0.9800 . ?
C04K HG 0.9800 . ?
C04L H04Z 0.9800 . ?
C04L HH 0.9800 . ?
C04L HI 0.9800 . ?
C04M H04 0.9800 . ?
C04M HJ 0.9800 . ?
C04M HK 0.9800 . ?
C04N H2 0.9800 . ?
C04N HL 0.9800 . ?
C04N HM 0.9800 . ?
C04O H3 0.9800 . ?
C04O HN 0.9800 . ?
C04O HO 0.9800 . ?
C04Q H4 0.9800 . ?
C04Q HP 0.9800 . ?
C04Q HQ 0.9800 . ?
C04R H5 0.9800 . ?
C04R HR 0.9800 . ?
C04R HS 0.9800 . ?
C04S H6 0.9800 . ?
C04S HT 0.9800 . ?
C04S HU 0.9800 . ?
C04U C04V 1.531(10) . ?
C04U C056 1.67(2) . ?
C04U C059 1.532(10) . ?
C04U C05B 1.531(10) . ?
C04V H7 0.9800 . ?
C04V HV 0.9800 . ?
C04V HW 0.9800 . ?
C04X H8 0.9800 . ?
C04X HX 0.9800 . ?
C04X HY 0.9800 . ?
C04Y H9 0.9800 . ?
C04Y HZ 0.9800 . ?
C04Y H12 0.9800 . ?
C050 H05A 0.9800 . ?
C050 H05B 0.9800 . ?
C050 H05C 0.9800 . ?
C051 H05D 0.9800 . ?
C051 H05E 0.9800 . ?
C051 H05F 0.9800 . ?
C053 H05G 0.9800 . ?
C053 H05H 0.9800 . ?
C053 H05I 0.9800 . ?
C054 H05J 0.9800 . ?
C054 H05K 0.9800 . ?
C054 H05L 0.9800 . ?
C058 H05M 0.9800 . ?
C058 H05N 0.9800 . ?
C058 H05O 0.9800 . ?
C059 H05P 0.9800 . ?
C059 H05Q 0.9800 . ?
C059 H05R 0.9800 . ?
C05B H05S 0.9800 . ?
C05B H05T 0.9800 . ?
C05B H05U 0.9800 . ?
C05C H05V 0.9800 . ?
C05C H05W 0.9800 . ?
C05C H05X 0.9800 . ?
C05G H05Y 0.9800 . ?
C05G H13 0.9800 . ?
C05G H14 0.9800 . ?
C05H H05Z 0.9800 . ?
C05H H15 0.9800 . ?
C05H H16 0.9800 . ?
C05I H05 0.9800 . ?
C05I H17 0.9800 . ?
C05I H18 0.9800 . ?
C05J H10 0.9800 . ?
C05J H19 0.9800 . ?
C05J H20 0.9800 . ?
C05P H11 0.9800 . ?
C05P H21 0.9800 . ?
C05P H22 0.9800 . ?

loop_
_geom_torsion_atom_site_label_1
_geom_torsion_atom_site_label_2
_geom_torsion_atom_site_label_3
_geom_torsion_atom_site_label_4
_geom_torsion
_geom_torsion_site_symmetry_1
_geom_torsion_site_symmetry_2
_geom_torsion_site_symmetry_3
_geom_torsion_site_symmetry_4
_geom_torsion_publ_flag
C007 C00G C01I C00C 0(3) . . . . ?
C007 C00G C02G C01C -2.8(16) . . . . ?
C007 C00G C02G C01T -126.4(14) . . . . ?
C007 C00G C02G C02W 109.0(14) . . . . ?
C007 C00P C00T C00I -174.8(12) . . . . ?
C007 C00P C00T C00Q -7(2) . . . . ?
C007 C00P C015 C00C 5(3) . . . . ?
C007 C00P C015 C00Z 168.1(13) . . . . ?
C007 C00R C01C C02G 2.2(18) . . . . ?
C007 C00R C01C C035 -178.3(16) . . . . ?
C007 C00R C02I C00Q 3(2) . . . . ?
C007 C00R C02I C033 172.3(18) . . . . ?
C008 C00X C019 C02H -9(3) . . . . ?
C008 C01J C01Y C02V 51(2) . . . . ?
C008 C01J C01Y C02X -137(2) . . . . ?
C008 C01J C025 C01H -11(3) . . . . ?
C00A C00J C02B C01G -13(2) . . . . ?
C00A C00O C00W C01G 3.6(17) . . . . ?
C00A C00O C01R C02N 101.7(12) . . . . ?
C00A C00O C01R C02R -18.3(12) . . . . ?
C00A C00O C01R C039 -138.3(12) . . . . ?
C00B C00U C00Y C02O 1(2) . . . . ?
C00B C00U C00Y C032 179.8(14) . . . . ?
C00B C00U C02J C011 -1(2) . . . . ?
C00B C00U C02J C01P -178.6(15) . . . . ?
C00B C01H C025 C01J 6(2) . . . . ?
C00B C01H C02O C00Y -1.4(17) . . . . ?
C00B C01H C02O C012 -124.2(13) . . . . ?
C00B C01H C02O C01Q 113.0(14) . . . . ?
C00C C00J C02B C01G -175.1(14) . . . . ?
C00D C018 C026 C00D -4(3) 2_566 . . . ?
C00D C018 C026 C00N -178.6(11) 2_566 . . . ?
C00D C018 C02Q C00K 171.8(13) 2_566 . . . ?
C00E C014 C02W C02G 177.1(13) . . . . ?
C00E C014 C02W C047 -9(3) . . . . ?
C00E C02C C03B C02S 170.1(14) . . . . ?
C00E C02C C03B C047 8(2) . . . . ?
C00F C00L C01T C010 6(3) . . . . ?
C00F C00L C01T C02G -177.8(15) . . . . ?
C00G C007 C00P C00T 179.8(12) . . . . ?
C00G C007 C00P C015 1(2) . . . . ?
C00G C007 C00R C01C -5(2) . . . . ?
C00G C007 C00R C02I -178.3(14) . . . . ?
C00G C02G C02W C014 171.8(15) . . . . ?
C00G C02G C02W C047 -2(2) . . . . ?
C00H C012 C021 C020 -8(3) . . . . ?
C00H C012 C02O C00Y -3(3) . . . . ?
C00H C012 C02O C01H 111(2) . . . . ?
C00H C012 C02O C01Q -124(2) . . . . ?
C00H C017 C01B C020 17(3) . . . . ?
C00H C017 C045 C03J -48(2) . . . . ?
C00H C017 C045 C040 -164.5(13) . . . . ?
C00H C017 C045 C04A 74.2(16) . . . . ?
C00J C00A C00O C00W -9(2) . . . . ?
C00J C00A C00O C01R -179.5(13) . . . . ?
C00J C00C C015 C00P 179.7(16) . . . . ?
C00J C00C C015 C00Z 17(3) . . . . ?
C00J C00C C01I C00G 178.6(15) . . . . ?
C00K C013 C028 C01A 180.0(14) . . . . ?
C00L C00F C01M C01K 1(3) . . . . ?
C00L C00F C03P C024 118.5(17) . . . . ?
C00L C00F C03P C03S -7(2) . . . . ?
C00L C00F C03P C054 -122.7(17) . . . . ?
C00L C01T C02G C00G -79(2) . . . . ?
C00L C01T C02G C01C 163.6(17) . . . . ?
C00L C01T C02G C02W 48(2) . . . . ?
C00M C011 C01N C01S -11(2) . . . . ?
C00M C011 C01N C02E -178.1(14) . . . . ?
C00M C011 C02J C00U 4(3) . . . . ?
C00M C011 C02J C01P -179.5(15) . . . . ?
C00N C016 C01S C01N -171.2(16) . . . . ?
C00N C016 C01S C01V 26(3) . . . . ?
C00N C016 C02H C00M 167.2(18) . . . . ?
C00N C016 C02H C019 -20(3) . . . . ?
C00O C00A C00J C00C 173.2(17) . . . . ?
C00O C00A C00J C02B 13(2) . . . . ?
C00O C00W C01G C02B -4.6(18) . . . . ?
C00O C00W C01G C03G -179.5(8) . . . . ?
C00P C007 C00G C01I -4(2) . . . . ?
C00P C007 C00G C02G -174.3(13) . . . . ?
C00P C007 C00R C01C 174.2(13) . . . . ?
C00P C007 C00R C02I 0(3) . . . . ?
C00Q C013 C028 C01A -13(2) . . . . ?
C00Q C02I C033 C01A -9(3) . . . . ?
C00Q C02I C033 C02U 171.2(15) . . . . ?
C00R C007 C00G C01I 175.2(14) . . . . ?
C00R C007 C00G C02G 5(2) . . . . ?
C00R C007 C00P C00T 1(2) . . . . ?
C00R C007 C00P C015 -177.6(16) . . . . ?
C00R C01C C02G C00G 0.5(15) . . . . ?
C00R C01C C02G C01T 122.3(16) . . . . ?
C00R C01C C02G C02W -118.5(15) . . . . ?
C00R C01C C035 C02U 5(3) . . . . ?
C00R C02I C033 C01A -176.1(13) . . . . ?
C00R C02I C033 C02U 4(3) . . . . ?
C00S C008 C00X C019 18(3) . . . . ?
C00S C008 C01J C01Y -177.2(14) . . . . ?
C00S C008 C01J C025 7(2) . . . . ?
C00S C00B C00U C00Y 175.3(17) . . . . ?
C00S C00B C00U C02J -1(3) . . . . ?
C00S C00B C01H C025 1(3) . . . . ?
C00S C00B C01H C02O -175.0(17) . . . . ?
C00S C00M C011 C01N -174.8(13) . . . . ?
C00S C00M C011 C02J -4(2) . . . . ?
C00S C00M C02H C016 -177.6(14) . . . . ?
C00S C00M C02H C019 10(3) . . . . ?
C00T C00I C01X C00K -9(2) . . . . ?
C00T C00I C01X C00N 172.2(14) . . . . ?
C00T C00I C02T C00Z -10(3) . . . . ?
C00T C00P C015 C00C -173.4(13) . . . . ?
C00T C00P C015 C00Z -10(3) . . . . ?
C00T C00Q C013 C00K -4(2) . . . . ?
C00T C00Q C013 C028 -171.9(15) . . . . ?
C00T C00Q C02I C00R -10(2) . . . . ?
C00T C00Q C02I C033 -177.4(19) . . . . ?
C00U C00B C00S C008 179.9(15) . . . . ?
C00U C00B C00S C00M 0(3) . . . . ?
C00U C00B C01H C025 177.8(13) . . . . ?
C00U C00B C01H C02O 1.8(18) . . . . ?
C00U C00Y C02O C012 119.0(17) . . . . ?
C00U C00Y C02O C01H 0.6(17) . . . . ?
C00U C00Y C02O C01Q -118.0(17) . . . . ?
C00U C00Y C032 C029 1(2) . . . . ?
C00W C00O C01R C02N -68.1(9) . . . . ?
C00W C00O C01R C02R 171.9(9) . . . . ?
C00W C00O C01R C039 51.9(9) . . . . ?
C00W C01G C02B C00J 10(2) . . . . ?
C00W C01G C03G C02A 110.8(10) . . . . ?
C00W C01G C03G C03F -129.2(10) . . . . ?
C00W C01G C03G C03H -9.2(10) . . . . ?
C00X C008 C00S C00B 168.2(17) . . . . ?
C00X C008 C00S C00M -12(2) . . . . ?
C00X C008 C01J C01Y 18(3) . . . . ?
C00X C008 C01J C025 -157(2) . . . . ?
C00X C019 C02H C00M -6(2) . . . . ?
C00X C019 C02H C016 -178.6(14) . . . . ?
C00Y C00U C02J C011 -177.5(17) . . . . ?
C00Y C00U C02J C01P 5(2) . . . . ?
C010 C01K C01M C00F 7(3) . . . . ?
C010 C01K C044 C03L -169.4(18) . . . . ?
C010 C01K C044 C046 -50(2) . . . . ?
C010 C01K C044 C04E 70(2) . . . . ?
C010 C01T C02G C00G 97(2) . . . . ?
C010 C01T C02G C01C -20(3) . . . . ?
C010 C01T C02G C02W -135.8(19) . . . . ?
C011 C00M C00S C008 -177.6(13) . . . . ?
C011 C00M C00S C00B 2(2) . . . . ?
C011 C00M C02H C016 -2(3) . . . . ?
C011 C00M C02H C019 -174.0(12) . . . . ?
C011 C01N C01S C016 8(3) . . . . ?
C011 C01N C01S C01V 172.1(13) . . . . ?
C011 C01N C02E C03I -8(3) . . . . ?
C012 C00H C017 C01B -3(3) . . . . ?
C012 C00H C017 C045 -169.1(19) . . . . ?
C013 C00K C01X C00I 2(3) . . . . ?
C013 C00K C01X C00N -179.4(15) . . . . ?
C013 C00K C02Q C018 -162.2(15) . . . . ?
C013 C00Q C00T C00I -4(3) . . . . ?
C013 C00Q C00T C00P -170.2(13) . . . . ?
C013 C00Q C02I C00R 173.0(12) . . . . ?
C013 C00Q C02I C033 5(3) . . . . ?
C014 C00E C02C C03B -7(2) . . . . ?
C014 C00E C03W C04K 70(2) . . . . ?
C014 C00E C03W C04L -170.8(14) . . . . ?
C014 C00E C03W C053 -54(2) . . . . ?
C014 C02W C047 C03B 10(2) . . . . ?
C015 C00C C00J C00A -110(2) . . . . ?
C015 C00C C00J C02B 48(2) . . . . ?
C015 C00C C01I C00G 5(3) . . . . ?
C015 C00P C00T C00I 4(2) . . . . ?
C015 C00P C00T C00Q 171.4(17) . . . . ?
C015 C00Z C02T C00I 3(2) . . . . ?
C016 C00N C01X C00I -35(3) . . . . ?
C016 C00N C01X C00K 146(2) . . . . ?
C016 C00N C026 C00D 23(2) . . . . ?
C016 C00N C026 C018 -161.9(15) . . . . ?
C016 C01S C01V C00D -3(2) . . . . ?
C017 C00H C012 C021 -3(3) . . . . ?
C017 C00H C012 C02O 177.7(15) . . . . ?
C017 C01B C020 C021 -26(2) . . . . ?
C017 C01B C020 C03U 172.0(13) . . . . ?
C018 C00D C01V C01S 171.6(13) 2_566 . . . ?
C018 C00D C026 C00N 178.2(12) 2_566 . . . ?
C018 C00D C026 C018 4(3) 2_566 . . . ?
C01B C017 C045 C03J 146.2(17) . . . . ?
C01B C017 C045 C040 30(2) . . . . ?
C01B C017 C045 C04A -91(2) . . . . ?
C01B C020 C021 C012 21(2) . . . . ?
C01B C020 C03U C03Q -71.4(12) . . . . ?
C01B C020 C03U C04M 168.7(12) . . . . ?
C01B C020 C03U C04R 48.7(12) . . . . ?
C01C C00R C02I C00Q -170.6(13) . . . . ?
C01C C00R C02I C033 -1(2) . . . . ?
C01C C02G C02W C014 -76.1(19) . . . . ?
C01C C02G C02W C047 110.0(17) . . . . ?
C01D C03C C049 C030 -177.3(12) . . . . ?
C01D C03C C049 C031 6(3) . . . . ?
C01E C01U C03X C02P -170.5(18) . . . . ?
C01E C01U C03X C03E 7(3) . . . . ?
C01E C023 C02D C02U 179.8(16) . . . . ?
C01E C023 C02D C03E -3(2) . . . . ?
C01F C029 C032 C00Y -175.0(14) . . . . ?
C01F C031 C049 C030 -179.5(11) . . . . ?
C01F C031 C049 C03C -3(2) . . . . ?
C01H C00B C00S C008 -4(3) . . . . ?
C01H C00B C00S C00M 176.6(14) . . . . ?
C01H C00B C00U C00Y -2(2) . . . . ?
C01H C00B C00U C02J -177.7(13) . . . . ?
C01I C00C C00J C00A 78(2) . . . . ?
C01I C00C C00J C02B -124.4(18) . . . . ?
C01I C00C C015 C00P -8(2) . . . . ?
C01I C00C C015 C00Z -170.5(14) . . . . ?
C01I C00G C02G C01C -168.8(18) . . . . ?
C01I C00G C02G C01T 68(3) . . . . ?
C01I C00G C02G C02W -57(3) . . . . ?
C01J C008 C00S C00B 1(2) . . . . ?
C01J C008 C00S C00M 179.9(12) . . . . ?
C01J C008 C00X C019 -179.5(16) . . . . ?
C01J C01Y C02V C02Z 173.3(15) . . . . ?
C01J C01Y C02X C056 -161(2) . . . . ?
C01K C010 C01T C00L 2(3) . . . . ?
C01K C010 C01T C02G -173.9(18) . . . . ?
C01L C01Q C01W C01Z 14(3) . . . . ?
C01L C01Q C02O C00Y -92.9(18) . . . . ?
C01L C01Q C02O C012 34(2) . . . . ?
C01L C01Q C02O C01H 156.2(15) . . . . ?
C01L C038 C03O C04Y -57(2) . . . . ?
C01L C038 C03O C05J 166.9(17) . . . . ?
C01L C038 C03O C05P 56(2) . . . . ?
C01M C00F C00L C01T -7(3) . . . . ?
C01M C00F C03P C024 -52(3) . . . . ?
C01M C00F C03P C03S -177.9(19) . . . . ?
C01M C00F C03P C054 66(2) . . . . ?
C01M C01K C044 C03L 33(3) . . . . ?
C01M C01K C044 C046 152.2(17) . . . . ?
C01M C01K C044 C04E -88(2) . . . . ?
C01N C011 C02J C00U 174.7(13) . . . . ?
C01N C011 C02J C01P -9(3) . . . . ?
C01N C01S C01V C00D -169.2(14) . . . . ?
C01N C02E C03I C01P 2(3) . . . . ?
C01P C029 C032 C00Y -1(2) . . . . ?
C01Q C01L C038 C02M 17(3) . . . . ?
C01Q C01L C038 C03O 179.1(16) . . . . ?
C01Q C01W C01Z C02M -4(2) . . . . ?
C01Q C01W C01Z C03Y -179.2(12) . . . . ?
C01R C00O C00W C01G 174.8(9) . . . . ?
C01S C016 C02H C00M -2(3) . . . . ?
C01S C016 C02H C019 170.4(15) . . . . ?
C01S C01N C02E C03I -173.4(16) . . . . ?
C01T C010 C01K C01M -8(3) . . . . ?
C01T C010 C01K C044 -166.8(18) . . . . ?
C01T C02G C02W C014 46(2) . . . . ?
C01T C02G C02W C047 -127.8(16) . . . . ?
C01U C01E C023 C02D 8(3) . . . . ?
C01U C01E C027 C048 -65(2) . . . . ?
C01U C01E C027 C050 50(2) . . . . ?
C01U C01E C027 C05C 173.8(17) . . . . ?
C01V C00D C026 C00N -3(3) . . . . ?
C01V C00D C026 C018 -176.5(14) . . . . ?
C01W C01Q C02O C00Y 101.1(18) . . . . ?
C01W C01Q C02O C012 -132.4(16) . . . . ?
C01W C01Q C02O C01H -10(2) . . . . ?
C01W C01Z C02M C038 3(3) . . . . ?
C01W C01Z C03Y C03V -178.9(13) . . . . ?
C01W C01Z C03Y C04Q -59.0(15) . . . . ?
C01W C01Z C03Y C058 59.3(15) . . . . ?
C01X C00I C00T C00P 178.0(12) . . . . ?
C01X C00I C00T C00Q 10(2) . . . . ?
C01X C00I C02T C00Z 179.2(14) . . . . ?
C01X C00K C013 C00Q 5(2) . . . . ?
C01X C00K C013 C028 172.3(14) . . . . ?
C01X C00K C02Q C018 2(2) . . . . ?
C01X C00N C016 C01S 154.6(18) . . . . ?
C01X C00N C016 C02H -14(3) . . . . ?
C01X C00N C026 C00D -163.8(16) . . . . ?
C01X C00N C026 C018 11(2) . . . . ?
C01Y C01J C025 C01H 173.8(14) . . . . ?
C01Y C02V C02Z C03D 179.7(13) . . . . ?
C01Y C02V C02Z C03M -7(2) . . . . ?
C01Y C02X C056 C03M -14(4) . . . . ?
C01Y C02X C056 C04U 175.7(19) . . . . ?
C01Z C02M C038 C01L -9(3) . . . . ?
C01Z C02M C038 C03O -173.1(14) . . . . ?
C021 C012 C02O C00Y 177.9(16) . . . . ?
C021 C012 C02O C01H -68.2(19) . . . . ?
C021 C012 C02O C01Q 56(2) . . . . ?
C021 C020 C03U C03Q 129.4(14) . . . . ?
C021 C020 C03U C04M 9.4(14) . . . . ?
C021 C020 C03U C04R -110.6(14) . . . . ?
C023 C01E C01U C03X -9(3) . . . . ?
C023 C01E C027 C048 121.8(16) . . . . ?
C023 C01E C027 C050 -123.9(16) . . . . ?
C023 C01E C027 C05C 0(2) . . . . ?
C023 C02D C02U C033 -60(2) . . . . ?
C023 C02D C02U C035 114(2) . . . . ?
C023 C02D C03E C03X 1(2) . . . . ?
C025 C01H C02O C00Y -175(2) . . . . ?
C025 C01H C02O C012 62(3) . . . . ?
C025 C01H C02O C01Q -61(3) . . . . ?
C025 C01J C01Y C02V -133(2) . . . . ?
C025 C01J C01Y C02X 40(3) . . . . ?
C026 C00D C01V C01S -8(3) . . . . ?
C026 C00N C016 C01S -34(2) . . . . ?
C026 C00N C016 C02H 157.3(15) . . . . ?
C026 C00N C01X C00I 153.5(13) . . . . ?
C026 C00N C01X C00K -25(3) . . . . ?
C026 C018 C02Q C00K -13(3) . . . . ?
C027 C01E C01U C03X 177.4(14) . . . . ?
C027 C01E C023 C02D -178.7(14) . . . . ?
C028 C01A C033 C02I 1(2) . . . . ?
C028 C01A C033 C02U -179.0(13) . . . . ?
C029 C01F C02Y C01D 175.3(15) . . . . ?
C029 C01F C031 C049 -171.8(14) . . . . ?
C029 C01P C02J C00U -5(2) . . . . ?
C029 C01P C02J C011 178.5(18) . . . . ?
C029 C01P C03I C02E -174.8(17) . . . . ?
C02B C01G C03G C02A -63.9(10) . . . . ?
C02B C01G C03G C03F 56.1(10) . . . . ?
C02B C01G C03G C03H 176.1(10) . . . . ?
C02C C00E C014 C02W 7(3) . . . . ?
C02C C00E C03W C04K -108(2) . . . . ?
C02C C00E C03W C04L 11(3) . . . . ?
C02C C00E C03W C053 127.1(17) . . . . ?
C02C C03B C047 C02W -9(2) . . . . ?
C02D C02U C033 C01A -8(2) . . . . ?
C02D C02U C033 C02I 171.6(18) . . . . ?
C02D C02U C035 C01C -176.3(17) . . . . ?
C02D C03E C03X C01U -3(3) . . . . ?
C02D C03E C03X C02P 174.6(15) . . . . ?
C02E C01N C01S C016 173.3(17) . . . . ?
C02E C01N C01S C01V -22(3) . . . . ?
C02G C00G C01I C00C 166.1(18) . . . . ?
C02G C01C C035 C02U -175.5(16) . . . . ?
C02G C02W C047 C03B -176.6(13) . . . . ?
C02H C00M C00S C008 -1(2) . . . . ?
C02H C00M C00S C00B 178.0(18) . . . . ?
C02H C00M C011 C01N 9(2) . . . . ?
C02H C00M C011 C02J 179.3(17) . . . . ?
C02H C016 C01S C01N -1(3) . . . . ?
C02H C016 C01S C01V -164.0(14) . . . . ?
C02I C00Q C00T C00I 178.6(14) . . . . ?
C02I C00Q C00T C00P 13(3) . . . . ?
C02I C00Q C013 C00K 174.0(13) . . . . ?
C02I C00Q C013 C028 6(2) . . . . ?
C02I C00R C01C C02G 176.5(12) . . . . ?
C02I C00R C01C C035 -4(3) . . . . ?
C02J C00U C00Y C02O 176.6(13) . . . . ?
C02J C00U C00Y C032 -4(3) . . . . ?
C02J C011 C01N C01S 177.9(15) . . . . ?
C02J C011 C01N C02E 11(2) . . . . ?
C02J C01P C029 C01F 176.4(15) . . . . ?
C02J C01P C029 C032 3(3) . . . . ?
C02J C01P C03I C02E 1(2) . . . . ?
C02M C01Z C03Y C03V 6.1(17) . . . . ?
C02M C01Z C03Y C04Q 126.0(15) . . . . ?
C02M C01Z C03Y C058 -115.8(15) . . . . ?
C02M C038 C03O C04Y 106(2) . . . . ?
C02M C038 C03O C05J -29(3) . . . . ?
C02M C038 C03O C05P -140.8(17) . . . . ?
C02O C00Y C032 C029 -179.4(14) . . . . ?
C02O C012 C021 C020 170.8(16) . . . . ?
C02O C01H C025 C01J 179.9(19) . . . . ?
C02O C01Q C01W C01Z 177.4(13) . . . . ?
C02Q C00K C013 C00Q 166.1(12) . . . . ?
C02Q C00K C013 C028 -26(2) . . . . ?
C02Q C00K C01X C00I -160.3(12) . . . . ?
C02Q C00K C01X C00N 19(3) . . . . ?
C02Q C018 C026 C00D -179.4(16) . . . . ?
C02Q C018 C026 C00N 6(2) . . . . ?
C02S C03B C047 C02W -171.6(13) . . . . ?
C02T C00I C00T C00P 6(2) . . . . ?
C02T C00I C00T C00Q -161.6(16) . . . . ?
C02T C00I C01X C00K 162.7(16) . . . . ?
C02T C00I C01X C00N -16(2) . . . . ?
C02T C00Z C015 C00C 169.5(13) . . . . ?
C02T C00Z C015 C00P 7(2) . . . . ?
C02U C02D C03E C03X 178.6(15) . . . . ?
C02V C01Y C02X C056 13(3) . . . . ?
C02V C02Z C03D C02K 64.9(12) . . . . ?
C02V C02Z C03D C02L -55.2(12) . . . . ?
C02V C02Z C03D C041 -175.2(12) . . . . ?
C02V C02Z C03M C056 7(2) . . . . ?
C02X C01Y C02V C02Z -1(2) . . . . ?
C02Y C01D C03C C049 -1(3) . . . . ?
C02Y C01D C03R C04F -65.3(14) . . . . ?
C02Y C01D C03R C04S 54.6(14) . . . . ?
C02Y C01D C03R C05I 174.7(14) . . . . ?
C02Y C01F C029 C01P -118(2) . . . . ?
C02Y C01F C029 C032 57(2) . . . . ?
C02Y C01F C031 C049 -6(3) . . . . ?
C02Z C03M C056 C02X 1(3) . . . . ?
C02Z C03M C056 C04U 173.6(12) . . . . ?
C031 C01F C029 C01P 49(2) . . . . ?
C031 C01F C029 C032 -136.3(14) . . . . ?
C031 C01F C02Y C01D 10(3) . . . . ?
C032 C00Y C02O C012 -60(2) . . . . ?
C032 C00Y C02O C01H -178.7(15) . . . . ?
C032 C00Y C02O C01Q 63(2) . . . . ?
C033 C01A C028 C013 9(2) . . . . ?
C033 C02U C035 C01C -2(2) . . . . ?
C035 C01C C02G C00G -179(2) . . . . ?
C035 C01C C02G C01T -57(3) . . . . ?
C035 C01C C02G C02W 62(3) . . . . ?
C035 C02U C033 C01A 177.5(13) . . . . ?
C035 C02U C033 C02I -3(3) . . . . ?
C038 C01L C01Q C01W -20(3) . . . . ?
C038 C01L C01Q C02O 175.8(13) . . . . ?
C03C C01D C02Y C01F -7(2) . . . . ?
C03C C01D C03R C04F 117.5(12) . . . . ?
C03C C01D C03R C04S -122.5(12) . . . . ?
C03C C01D C03R C05I -2.5(13) . . . . ?
C03D C02Z C03M C056 -179.7(14) . . . . ?
C03E C02D C02U C033 123.2(17) . . . . ?
C03E C02D C02U C035 -63(2) . . . . ?
C03G C01G C02B C00J -174.9(11) . . . . ?
C03I C01P C029 C01F -8(3) . . . . ?
C03I C01P C029 C032 178.0(14) . . . . ?
C03I C01P C02J C00U 179.4(13) . . . . ?
C03I C01P C02J C011 3(3) . . . . ?
C03M C02Z C03D C02K -108.4(12) . . . . ?
C03M C02Z C03D C02L 131.5(12) . . . . ?
C03M C02Z C03D C041 11.5(12) . . . . ?
C03P C00F C00L C01T -178.8(17) . . . . ?
C03P C00F C01M C01K 172.2(18) . . . . ?
C03R C01D C02Y C01F 175.8(12) . . . . ?
C03R C01D C03C C049 176.4(14) . . . . ?
C03T C02S C03B C02C -100(2) . . . . ?
C03T C02S C03B C047 61(2) . . . . ?
C03U C020 C021 C012 -177.7(14) . . . . ?
C03W C00E C014 C02W -171.3(17) . . . . ?
C03W C00E C02C C03B 172.0(16) . . . . ?
C03Y C01Z C02M C038 177.9(14) . . . . ?
C03Z C02P C03X C01U 74(2) . . . . ?
C03Z C02P C03X C03E -103(2) . . . . ?
C044 C01K C01M C00F 164.5(19) . . . . ?
C045 C017 C01B C020 -178.0(16) . . . . ?
C04G C02P C03X C01U -167.4(16) . . . . ?
C04G C02P C03X C03E 15(3) . . . . ?
C04N C030 C049 C031 96.1(14) . . . . ?
C04N C030 C049 C03C -80.4(14) . . . . ?
C04O C02P C03X C01U -48(2) . . . . ?
C04O C02P C03X C03E 134.5(18) . . . . ?
C04V C04U C056 C02X -3(2) . . . . ?
C04V C04U C056 C03M -173.7(15) . . . . ?
C04X C02S C03B C02C 23(2) . . . . ?
C04X C02S C03B C047 -174.9(13) . . . . ?
C051 C02S C03B C02C 138.6(16) . . . . ?
C051 C02S C03B C047 -59.7(18) . . . . ?
C059 C04U C056 C02X 116(2) . . . . ?
C059 C04U C056 C03M -54.6(18) . . . . ?
C05B C04U C056 C02X -122(2) . . . . ?
C05B C04U C056 C03M 67.1(18) . . . . ?
C05G C030 C049 C031 -143.9(14) . . . . ?
C05G C030 C049 C03C 39.6(14) . . . . ?
C05H C030 C049 C031 -24.0(14) . . . . ?
C05H C030 C049 C03C 159.6(14) . . . . ?

loop_
_smtbx_masks_void_nr
_smtbx_masks_void_average_x
_smtbx_masks_void_average_y
_smtbx_masks_void_average_z
_smtbx_masks_void_volume
_smtbx_masks_void_count_electrons
_smtbx_masks_void_content
1 0.000 -0.618 0.000 920.3 249.4 ?
2 -0.500 0.500 0.500 1799.7 585.5 ?
3 -0.169 0.105 0.208 65.1 0.0 ?
4 0.169 0.895 0.792 65.1 0.0 ?
5 0.455 0.363 0.077 12.6 4.4 ?
6 0.545 0.637 0.923 12.6 4.4 ?
